data_7001383
loop_
_publ_author_name
'Yang, Lei'
'Wang, Zhaodong'
'Powell, Douglas R.'
'Houser, Robert P.'

_publ_section_title
;
 A [Cu16S10]4&#x2212; cluster containing \m3- and \m4-sulfido ligands
;
_journal_coden_ASTM DTARAF
_journal_issue 23
_journal_name_full 'Dalton Transactions'
_journal_page_first 4439
_journal_page_last 4441
_journal_paper_doi 10.1039/b905375a
_journal_year 2009
_chemical_formula_moiety '4(C16 H36 N), Cu16 S10, 2(C4 H10 O)'
_chemical_formula_sum 'C72 H164 Cu16 N4 O2 S10'
_chemical_formula_weight 2455.31
_chemical_name_common 'Cu16 S10, 4(C16 H36 N), 2(C4 H10 O)'
_chemical_name_systematic 'Cu16 S10, 4(C16 H36 N), 2(C4 H10 O)'
_space_group_IT_number 167
_symmetry_cell_setting trigonal
_symmetry_space_group_name_Hall '-R 3 2"c'
_symmetry_space_group_name_H-M 'R -3 c :H'
_atom_sites_solution_hydrogens geom
_atom_sites_solution_primary direct
_atom_sites_solution_secondary difmap
_audit_creation_method SHELXL-97
_cell_angle_alpha 90.00
_cell_angle_beta 90.00
_cell_angle_gamma 120.00
_cell_formula_units_Z 36
_cell_length_a 61.939(11)
_cell_length_b 61.939(11)
_cell_length_c 27.657(9)
_cell_measurement_reflns_used 5522
_cell_measurement_temperature 100(2)
_cell_measurement_theta_max 18.05
_cell_measurement_theta_min 2.42
_cell_volume 91889(4)
_computing_cell_refinement 'Bruker SMART'
_computing_data_collection 'Bruker SMART'
_computing_data_reduction 'Bruker SAINT'
_computing_molecular_graphics 'SHELXTL (Sheldrick, 2000)'
_computing_publication_material 'SHELXTL (Sheldrick, 2000)'
_computing_structure_refinement 'SHELXTL (Sheldrick, 2000)'
_computing_structure_solution 'SHELXTL (Sheldrick, 2000)'
_diffrn_ambient_temperature 100(2)
_diffrn_measured_fraction_theta_full 0.998
_diffrn_measured_fraction_theta_max 0.998
_diffrn_measurement_device_type 'CCD Bruker APEX'
_diffrn_measurement_method '\w scans'
_diffrn_radiation_monochromator graphite
_diffrn_radiation_source 'fine-focus sealed tube'
_diffrn_radiation_type MoK\a
_diffrn_radiation_wavelength 0.71073
_diffrn_reflns_av_R_equivalents 0.0486
_diffrn_reflns_av_sigmaI/netI 0.0406
_diffrn_reflns_limit_h_max 53
_diffrn_reflns_limit_h_min -47
_diffrn_reflns_limit_k_max 12
_diffrn_reflns_limit_k_min -53
_diffrn_reflns_limit_l_max 23
_diffrn_reflns_limit_l_min -24
_diffrn_reflns_number 32707
_diffrn_reflns_theta_full 18.00
_diffrn_reflns_theta_max 18.00
_diffrn_reflns_theta_min 2.12
_diffrn_standards_number 0
_exptl_absorpt_coefficient_mu 3.498
_exptl_absorpt_correction_T_max 0.723
_exptl_absorpt_correction_T_min 0.364
_exptl_absorpt_correction_type multi-scan
_exptl_absorpt_process_details 'SADABS (Sheldrick, 2002)'
_exptl_crystal_colour green
_exptl_crystal_density_diffrn 1.597
_exptl_crystal_density_method 'not measured'
_exptl_crystal_description needle
_exptl_crystal_F_000 45504
_exptl_crystal_size_max 0.36
_exptl_crystal_size_mid 0.11
_exptl_crystal_size_min 0.10
_platon_squeeze_details
;

;
_refine_diff_density_max 0.817
_refine_diff_density_min -0.762
_refine_diff_density_rms 0.146
_refine_ls_extinction_method none
_refine_ls_goodness_of_fit_ref 1.068
_refine_ls_hydrogen_treatment constr
_refine_ls_matrix_type full
_refine_ls_number_parameters 509
_refine_ls_number_reflns 7021
_refine_ls_number_restraints 1080
_refine_ls_restrained_S_all 1.076
_refine_ls_R_factor_all 0.1250
_refine_ls_R_factor_gt 0.1067
_refine_ls_shift/su_max 0.006
_refine_ls_shift/su_mean 0.001
_refine_ls_structure_factor_coef Fsqd
_refine_ls_weighting_details 'calc w=1/[\s^2^(Fo^2^)+(0.1300P)^2^+7400.0000P] where P=(Fo^2^+2Fc^2^)/3'
_refine_ls_weighting_scheme calc
_refine_ls_wR_factor_gt 0.2886
_refine_ls_wR_factor_ref 0.2996
_reflns_number_gt 5345
_reflns_number_total 7021
_reflns_threshold_expression I>2\s(I)
_cod_data_source_file B905375A.txt
_cod_data_source_block (nBu4N)4[Cu16S10].2Et2O
_cod_depositor_comments
;
The following automatic conversions were performed:
'_symmetry_cell_setting' value 'Trigonal' changed to 'trigonal' according
to '/home/saulius/struct/CIF-dictionaries/cif_core.dic' dictionary named
'cif_core.dic' version 2.4.1 from 2010-06-29.

Automatic conversion script
Id: cif_fix_enum 1527 2010-12-29 10:47:43Z saulius 
;
_cod_original_cell_volume 91889.(38)
_cod_original_sg_symbol_H-M 'R -3 c'
_cod_database_code 7001383

loop_
_symmetry_equiv_pos_as_xyz
'x, y, z'
'-y, x-y, z'
'-x+y, -x, z'
'y, x, -z+1/2'
'x-y, -y, -z+1/2'
'-x, -x+y, -z+1/2'
'x+2/3, y+1/3, z+1/3'
'-y+2/3, x-y+1/3, z+1/3'
'-x+y+2/3, -x+1/3, z+1/3'
'y+2/3, x+1/3, -z+5/6'
'x-y+2/3, -y+1/3, -z+5/6'
'-x+2/3, -x+y+1/3, -z+5/6'
'x+1/3, y+2/3, z+2/3'
'-y+1/3, x-y+2/3, z+2/3'
'-x+y+1/3, -x+2/3, z+2/3'
'y+1/3, x+2/3, -z+7/6'
'x-y+1/3, -y+2/3, -z+7/6'
'-x+1/3, -x+y+2/3, -z+7/6'
'-x, -y, -z'
'y, -x+y, -z'
'x-y, x, -z'
'-y, -x, z-1/2'
'-x+y, y, z-1/2'
'x, x-y, z-1/2'
'-x+2/3, -y+1/3, -z+1/3'
'y+2/3, -x+y+1/3, -z+1/3'
'x-y+2/3, x+1/3, -z+1/3'
'-y+2/3, -x+1/3, z-1/6'
'-x+y+2/3, y+1/3, z-1/6'
'x+2/3, x-y+1/3, z-1/6'
'-x+1/3, -y+2/3, -z+2/3'
'y+1/3, -x+y+2/3, -z+2/3'
'x-y+1/3, x+2/3, -z+2/3'
'-y+1/3, -x+2/3, z+1/6'
'-x+y+1/3, y+2/3, z+1/6'
'x+1/3, x-y+2/3, z+1/6'

loop_
_atom_site_label
_atom_site_type_symbol
_atom_site_fract_x
_atom_site_fract_y
_atom_site_fract_z
_atom_site_U_iso_or_equiv
_atom_site_adp_type
_atom_site_occupancy
_atom_site_symmetry_multiplicity
_atom_site_calc_flag
_atom_site_refinement_flags
_atom_site_disorder_assembly
_atom_site_disorder_group
Cu1A Cu 0.94029(6) 0.33690(6) 0.51378(11) 0.0799(11) Uani 1 1 d . . .
Cu2A Cu 0.92052(6) 0.29747(6) 0.57651(11) 0.0813(11) Uani 1 1 d . . .
Cu3A Cu 0.89818(6) 0.31444(7) 0.45780(11) 0.0880(11) Uani 1 1 d . . .
Cu4A Cu 0.87811(6) 0.27470(7) 0.52168(12) 0.0895(11) Uani 1 1 d . . .
Cu5A Cu 0.87491(7) 0.26874(7) 0.62101(12) 0.0987(12) Uani 1 1 d . . .
Cu6A Cu 0.89141(7) 0.30105(7) 0.69750(11) 0.0949(12) Uani 1 1 d . . .
Cu7A Cu 0.86546(6) 0.31071(7) 0.52873(12) 0.0945(12) Uani 1 1 d . . .
Cu8A Cu 0.86260(6) 0.30558(7) 0.62766(12) 0.0977(12) Uani 1 1 d . . .
S1A S 0.95461(15) 0.3333 0.5833 0.085(3) Uani 1 2 d S . .
S2A S 0.85990(14) 0.28597(17) 0.4695(3) 0.109(3) Uani 1 1 d . . .
S3A S 0.89380(16) 0.25806(16) 0.5691(3) 0.107(3) Uani 1 1 d . . .
S4A S 0.85379(16) 0.27503(19) 0.6761(3) 0.122(3) Uani 1 1 d . . .
S5A S 0.92730(15) 0.32483(16) 0.7292(2) 0.098(3) Uani 1 1 d . . .
S6A S 0.86064(16) 0.3333 0.5833 0.109(4) Uani 1 2 d S . .
Cu1B Cu 0.47646(7) 0.63264(6) 0.45476(13) 0.0948(12) Uani 1 1 d . . .
Cu2B Cu 0.51070(9) 0.66865(7) 0.51197(13) 0.1133(14) Uani 1 1 d . . .
Cu3B Cu 0.54405(10) 0.65406(9) 0.4892(2) 0.159(2) Uani 1 1 d . . .
Cu4B Cu 0.51000(8) 0.61801(7) 0.43065(18) 0.1262(16) Uani 1 1 d . . .
Cu5B Cu 0.46478(8) 0.6667 0.4167 0.0958(16) Uani 1 2 d S . .
Cu6B Cu 0.49950(7) 0.70294(7) 0.47374(13) 0.0974(12) Uani 1 1 d . . .
Cu7B Cu 0.54750(8) 0.71750(8) 0.49893(16) 0.1202(15) Uani 1 1 d . . .
Cu8B Cu 0.58044(9) 0.70275(9) 0.4770(2) 0.175(3) Uani 1 1 d . . .
Cu9B Cu 0.57915(10) 0.6667 0.4167 0.228(5) Uani 1 2 d S . .
S1B S 0.5046(2) 0.63140(18) 0.5000(4) 0.146(4) Uani 1 1 d . . .
S2B S 0.48182(16) 0.70663(15) 0.4106(3) 0.114(3) Uani 1 1 d . . .
S3B S 0.5140(2) 0.7018(2) 0.5433(3) 0.154(4) Uani 1 1 d . . .
S4B S 0.58275(18) 0.73782(19) 0.4602(5) 0.164(5) Uani 1 1 d . . .
S5B S 0.5839(3) 0.6716(3) 0.4944(7) 0.272(11) Uani 1 1 d . . .
N1A N 0.1211(3) 0.2190(4) 0.7285(7) 0.290(11) Uiso 1 1 d DU . .
C1A C 0.1413(4) 0.2436(4) 0.7247(10) 0.284(14) Uiso 1 1 d DU . .
H1A1 H 0.1517 0.2434 0.6977 0.341 Uiso 1 1 calc R . .
H1A2 H 0.1513 0.2465 0.7545 0.341 Uiso 1 1 calc R . .
C2A C 0.1393(5) 0.2669(4) 0.7175(12) 0.292(15) Uiso 1 1 d DU . .
H2A1 H 0.1266 0.2634 0.6923 0.350 Uiso 1 1 calc R . .
H2A2 H 0.1332 0.2703 0.7480 0.350 Uiso 1 1 calc R . .
C3A C 0.1632(7) 0.2903(5) 0.7031(18) 0.304(17) Uiso 1 1 d DU . .
H3A1 H 0.1626 0.2929 0.6680 0.365 Uiso 1 1 calc R . .
H3A2 H 0.1774 0.2874 0.7089 0.365 Uiso 1 1 calc R . .
C4A C 0.1684(10) 0.3140(5) 0.729(2) 0.35(2) Uiso 1 1 d DU . .
H4A1 H 0.1697 0.3118 0.7643 0.519 Uiso 1 1 calc R . .
H4A2 H 0.1548 0.3173 0.7233 0.519 Uiso 1 1 calc R . .
H4A3 H 0.1841 0.3280 0.7177 0.519 Uiso 1 1 calc R . .
C5A C 0.1083(4) 0.2122(5) 0.6840(7) 0.292(14) Uiso 1 1 d DU . .
H5A1 H 0.0956 0.2173 0.6863 0.350 Uiso 1 1 calc R . .
H5A2 H 0.0990 0.1937 0.6837 0.350 Uiso 1 1 calc R . .
C6A C 0.1196(6) 0.2200(6) 0.6338(7) 0.311(16) Uiso 1 1 d DU . .
H6A1 H 0.1207 0.2361 0.6257 0.374 Uiso 1 1 calc R . .
H6A2 H 0.1369 0.2229 0.6349 0.374 Uiso 1 1 calc R . .
C7A C 0.1057(7) 0.2016(6) 0.5934(8) 0.331(18) Uiso 1 1 d DU . .
H7A1 H 0.1152 0.2084 0.5630 0.398 Uiso 1 1 calc R . .
H7A2 H 0.0893 0.2005 0.5892 0.398 Uiso 1 1 calc R . .
C8A C 0.1015(7) 0.1754(7) 0.6008(11) 0.38(3) Uiso 1 1 d DU . .
H8A1 H 0.1103 0.1718 0.5756 0.569 Uiso 1 1 calc R . .
H8A2 H 0.0836 0.1634 0.5989 0.569 Uiso 1 1 calc R . .
H8A3 H 0.1078 0.1743 0.6326 0.569 Uiso 1 1 calc R . .
C9A C 0.1302(4) 0.2027(4) 0.7386(12) 0.304(14) Uiso 1 1 d DU . .
H9A1 H 0.1385 0.2079 0.7705 0.365 Uiso 1 1 calc R . .
H9A2 H 0.1437 0.2068 0.7147 0.365 Uiso 1 1 calc R . .
C10A C 0.1151(5) 0.1743(4) 0.7402(9) 0.324(16) Uiso 1 1 d DU . .
H10A H 0.0977 0.1693 0.7487 0.389 Uiso 1 1 calc R . .
H10B H 0.1150 0.1679 0.7074 0.389 Uiso 1 1 calc R . .
C11A C 0.1245(5) 0.1621(6) 0.7756(12) 0.343(18) Uiso 1 1 d DU . .
H11A H 0.1296 0.1517 0.7570 0.411 Uiso 1 1 calc R . .
H11B H 0.1395 0.1753 0.7920 0.411 Uiso 1 1 calc R . .
C12A C 0.1059(8) 0.1458(8) 0.8140(13) 0.38(3) Uiso 1 1 d DU . .
H12A H 0.1131 0.1378 0.8334 0.569 Uiso 1 1 calc R . .
H12B H 0.0906 0.1330 0.7984 0.569 Uiso 1 1 calc R . .
H12C H 0.1020 0.1561 0.8349 0.569 Uiso 1 1 calc R . .
C13A C 0.1054(4) 0.2178(5) 0.7663(8) 0.298(14) Uiso 1 1 d DU . .
H13A H 0.0958 0.1999 0.7756 0.357 Uiso 1 1 calc R . .
H13B H 0.0933 0.2217 0.7514 0.357 Uiso 1 1 calc R . .
C14A C 0.1129(7) 0.2321(5) 0.8138(8) 0.316(16) Uiso 1 1 d DU . .
H14A H 0.1313 0.2401 0.8171 0.379 Uiso 1 1 calc R . .
H14B H 0.1088 0.2455 0.8119 0.379 Uiso 1 1 calc R . .
C15A C 0.1011(6) 0.2169(7) 0.8590(8) 0.325(18) Uiso 1 1 d DU . .
H15A H 0.0930 0.1990 0.8506 0.390 Uiso 1 1 calc R . .
H15B H 0.0878 0.2202 0.8698 0.390 Uiso 1 1 calc R . .
C16A C 0.1187(9) 0.2218(11) 0.9012(13) 0.37(3) Uiso 1 1 d DU . .
H16A H 0.1126 0.2066 0.9205 0.550 Uiso 1 1 calc R . .
H16B H 0.1194 0.2351 0.9215 0.550 Uiso 1 1 calc R . .
H16C H 0.1354 0.2269 0.8889 0.550 Uiso 1 1 calc R . .
N1B N 0.5764(5) 0.9874(4) 0.9542(9) 0.364(14) Uiso 1 1 d DU . .
C1B C 0.5594(5) 0.9668(5) 0.9819(10) 0.375(16) Uiso 1 1 d DU . .
H1B1 H 0.5622 0.9530 0.9722 0.450 Uiso 1 1 calc R . .
H1B2 H 0.5427 0.9624 0.9694 0.450 Uiso 1 1 calc R . .
C2B C 0.5567(7) 0.9650(9) 1.0365(10) 0.387(18) Uiso 1 1 d DU . .
H2B1 H 0.5712 0.9798 1.0509 0.465 Uiso 1 1 calc R . .
H2B2 H 0.5575 0.9502 1.0473 0.465 Uiso 1 1 calc R . .
C3B C 0.5331(10) 0.9632(10) 1.0565(13) 0.40(2) Uiso 1 1 d DU . .
H3B1 H 0.5328 0.9609 1.0920 0.481 Uiso 1 1 calc R . .
H3B2 H 0.5337 0.9793 1.0507 0.481 Uiso 1 1 calc R . .
C4B C 0.5088(7) 0.9425(10) 1.036(2) 0.40(3) Uiso 1 1 d DU . .
H4B1 H 0.4998 0.9299 1.0607 0.607 Uiso 1 1 calc R . .
H4B2 H 0.5124 0.9348 1.0083 0.607 Uiso 1 1 calc R . .
H4B3 H 0.4985 0.9495 1.0247 0.607 Uiso 1 1 calc R . .
C5B C 0.6009(5) 0.9951(5) 0.9693(14) 0.362(16) Uiso 1 1 d DU . .
H5B1 H 0.6012 0.9985 1.0043 0.435 Uiso 1 1 calc R . .
H5B2 H 0.6115 1.0114 0.9536 0.435 Uiso 1 1 calc R . .
C6B C 0.6149(7) 0.9810(10) 0.9637(14) 0.362(17) Uiso 1 1 d DU . .
H6B1 H 0.6031 0.9630 0.9692 0.435 Uiso 1 1 calc R . .
H6B2 H 0.6208 0.9828 0.9299 0.435 Uiso 1 1 calc R . .
C7B C 0.6371(10) 0.9890(11) 0.9972(18) 0.367(19) Uiso 1 1 d DU . .
H7B1 H 0.6308 0.9832 1.0303 0.440 Uiso 1 1 calc R . .
H7B2 H 0.6467 1.0074 0.9979 0.440 Uiso 1 1 calc R . .
C8B C 0.6547(9) 0.9795(14) 0.9837(15) 0.40(3) Uiso 1 1 d DU . .
H8B1 H 0.6648 0.9889 0.9558 0.602 Uiso 1 1 calc R . .
H8B2 H 0.6450 0.9618 0.9755 0.602 Uiso 1 1 calc R . .
H8B3 H 0.6657 0.9818 1.0111 0.602 Uiso 1 1 calc R . .
C9B C 0.5739(6) 0.9806(5) 0.9051(9) 0.365(16) Uiso 1 1 d DU . .
H9B1 H 0.5563 0.9751 0.8968 0.438 Uiso 1 1 calc R . .
H9B2 H 0.5755 0.9655 0.9040 0.438 Uiso 1 1 calc R . .
C10B C 0.5891(7) 0.9965(8) 0.8627(11) 0.373(18) Uiso 1 1 d DU . .
H10C H 0.6067 1.0010 0.8677 0.448 Uiso 1 1 calc R . .
H10D H 0.5885 1.0121 0.8628 0.448 Uiso 1 1 calc R . .
C11B C 0.5809(8) 0.9844(9) 0.8132(10) 0.38(2) Uiso 1 1 d DU . .
H11C H 0.5834 0.9698 0.8118 0.455 Uiso 1 1 calc R . .
H11D H 0.5918 0.9964 0.7884 0.455 Uiso 1 1 calc R . .
C12B C 0.5539(9) 0.9758(13) 0.7999(13) 0.39(3) Uiso 1 1 d DU . .
H12D H 0.5520 0.9904 0.7942 0.587 Uiso 1 1 calc R . .
H12E H 0.5430 0.9659 0.8265 0.587 Uiso 1 1 calc R . .
H12F H 0.5494 0.9656 0.7706 0.587 Uiso 1 1 calc R . .
C13B C 0.5713(6) 1.0070(5) 0.9600(13) 0.371(16) Uiso 1 1 d DU . .
H13C H 0.5861 1.0220 0.9473 0.445 Uiso 1 1 calc R . .
H13D H 0.5713 1.0095 0.9953 0.445 Uiso 1 1 calc R . .
C14B C 0.5490(6) 1.0084(7) 0.9408(18) 0.380(18) Uiso 1 1 d DU . .
H14C H 0.5372 0.9921 0.9260 0.456 Uiso 1 1 calc R . .
H14D H 0.5404 1.0109 0.9684 0.456 Uiso 1 1 calc R . .
C15B C 0.5549(11) 1.0287(12) 0.9036(14) 0.39(2) Uiso 1 1 d DU . .
H15C H 0.5731 1.0376 0.8974 0.466 Uiso 1 1 calc R . .
H15D H 0.5465 1.0206 0.8730 0.466 Uiso 1 1 calc R . .
C16B C 0.5474(15) 1.0477(10) 0.917(3) 0.39(3) Uiso 1 1 d DU . .
H16D H 0.5535 1.0540 0.9501 0.581 Uiso 1 1 calc R . .
H16E H 0.5292 1.0398 0.9170 0.581 Uiso 1 1 calc R . .
H16F H 0.5546 1.0616 0.8944 0.581 Uiso 1 1 calc R . .
N1C N 0.9980(5) 0.0950(5) 0.6152(10) 0.61(2) Uiso 1 1 d DU . .
C1C C 1.0015(5) 0.0977(5) 0.5650(10) 0.60(2) Uiso 1 1 d DU . .
H1C1 H 0.9861 0.0968 0.5523 0.722 Uiso 1 1 calc R . .
H1C2 H 1.0009 0.0822 0.5540 0.722 Uiso 1 1 calc R . .
C2C C 1.0225(5) 0.1184(7) 0.5364(11) 0.60(3) Uiso 1 1 d DU . .
H2C1 H 1.0385 0.1205 0.5485 0.721 Uiso 1 1 calc R . .
H2C2 H 1.0225 0.1341 0.5430 0.721 Uiso 1 1 calc R . .
C3C C 1.0214(7) 0.1145(6) 0.4819(12) 0.60(3) Uiso 1 1 d DU . .
H3C1 H 1.0363 0.1288 0.4673 0.721 Uiso 1 1 calc R . .
H3C2 H 1.0226 0.0994 0.4753 0.721 Uiso 1 1 calc R . .
C4C C 0.9983(9) 0.1116(6) 0.4569(13) 0.60(3) Uiso 1 1 d DU . .
H4C1 H 0.9940 0.1001 0.4296 0.905 Uiso 1 1 calc R . .
H4C2 H 1.0016 0.1279 0.4450 0.905 Uiso 1 1 calc R . .
H4C3 H 0.9844 0.1050 0.4799 0.905 Uiso 1 1 calc R . .
C5C C 1.0212(5) 0.1038(6) 0.6382(12) 0.60(2) Uiso 1 1 d DU . .
H5C1 H 1.0176 0.1036 0.6731 0.724 Uiso 1 1 calc R . .
H5C2 H 1.0311 0.1215 0.6289 0.724 Uiso 1 1 calc R . .
C6C C 1.0391(6) 0.0939(9) 0.6349(14) 0.61(3) Uiso 1 1 d DU . .
H6C1 H 1.0503 0.1020 0.6069 0.726 Uiso 1 1 calc R . .
H6C2 H 1.0294 0.0758 0.6282 0.726 Uiso 1 1 calc R . .
C7C C 1.0551(6) 0.0980(8) 0.6795(12) 0.61(3) Uiso 1 1 d DU . .
H7C1 H 1.0454 0.0975 0.7084 0.728 Uiso 1 1 calc R . .
H7C2 H 1.0584 0.0840 0.6821 0.728 Uiso 1 1 calc R . .
C8C C 1.0799(7) 0.1223(10) 0.680(2) 0.62(4) Uiso 1 1 d DU . .
H8C1 H 1.0788 0.1347 0.6603 0.924 Uiso 1 1 calc R . .
H8C2 H 1.0930 0.1194 0.6678 0.924 Uiso 1 1 calc R . .
H8C3 H 1.0839 0.1284 0.7137 0.924 Uiso 1 1 calc R . .
C9C C 0.9823(5) 0.0696(6) 0.6275(11) 0.61(2) Uiso 1 1 d DU . .
H9C1 H 0.9850 0.0600 0.6020 0.731 Uiso 1 1 calc R . .
H9C2 H 0.9651 0.0664 0.6230 0.731 Uiso 1 1 calc R . .
C10C C 0.9821(7) 0.0572(9) 0.6750(16) 0.61(3) Uiso 1 1 d DU . .
H10E H 0.9936 0.0505 0.6722 0.736 Uiso 1 1 calc R . .
H10F H 0.9886 0.0700 0.7007 0.736 Uiso 1 1 calc R . .
C11C C 0.9567(9) 0.0361(11) 0.6908(9) 0.62(3) Uiso 1 1 d DU . .
H11E H 0.9509 0.0420 0.7185 0.744 Uiso 1 1 calc R . .
H11F H 0.9588 0.0221 0.7026 0.744 Uiso 1 1 calc R . .
C12C C 0.9367(6) 0.0262(7) 0.6520(13) 0.64(4) Uiso 1 1 d DU . .
H12G H 0.9437 0.0246 0.6214 0.962 Uiso 1 1 calc R . .
H12H H 0.9304 0.0378 0.6478 0.962 Uiso 1 1 calc R . .
H12I H 0.9229 0.0098 0.6617 0.962 Uiso 1 1 calc R . .
C13C C 0.9872(6) 0.1091(8) 0.6313(10) 0.61(2) Uiso 1 1 d DU . .
H13E H 0.9995 0.1216 0.6538 0.735 Uiso 1 1 calc R . .
H13F H 0.9727 0.0975 0.6513 0.735 Uiso 1 1 calc R . .
C14C C 0.9781(6) 0.1230(5) 0.5999(15) 0.62(3) Uiso 1 1 d DU . .
H14E H 0.9781 0.1364 0.6197 0.745 Uiso 1 1 calc R . .
H14F H 0.9901 0.1312 0.5732 0.745 Uiso 1 1 calc R . .
C15C C 0.9523(6) 0.1074(8) 0.5782(13) 0.62(3) Uiso 1 1 d DU . .
H15E H 0.9538 0.0993 0.5486 0.747 Uiso 1 1 calc R . .
H15F H 0.9461 0.1188 0.5682 0.747 Uiso 1 1 calc R . .
C16C C 0.9328(6) 0.0874(8) 0.6109(12) 0.62(4) Uiso 1 1 d DU . .
H16G H 0.9370 0.0925 0.6448 0.935 Uiso 1 1 calc R . .
H16H H 0.9326 0.0717 0.6056 0.935 Uiso 1 1 calc R . .
H16I H 0.9164 0.0852 0.6035 0.935 Uiso 1 1 calc R . .
C1D C 1.0144(8) 0.1984(6) 0.4412(9) 0.42(5) Uiso 1 1 d D . .
H1D1 H 1.0297 0.2091 0.4223 0.506 Uiso 1 1 calc R . .
H1D2 H 1.0015 0.2021 0.4290 0.506 Uiso 1 1 calc R . .
N1D N 1.0196(5) 0.2078(5) 0.4887(9) 0.61(3) Uiso 1 1 d DU . .
C2D C 1.0059(6) 0.1719(5) 0.4253(10) 0.41(3) Uiso 1 1 d DU . .
H2D1 H 1.0170 0.1666 0.4406 0.492 Uiso 1 1 calc R . .
H2D2 H 0.9889 0.1609 0.4380 0.492 Uiso 1 1 calc R . .
C3D C 1.0056(8) 0.1676(6) 0.3713(11) 0.41(3) Uiso 1 1 d DU . .
H3D1 H 1.0212 0.1680 0.3623 0.493 Uiso 1 1 calc R . .
H3D2 H 1.0054 0.1817 0.3545 0.493 Uiso 1 1 calc R . .
C4D C 0.9837(6) 0.1434(9) 0.3528(14) 0.43(3) Uiso 1 1 d DU . .
H4D1 H 0.9887 0.1307 0.3502 0.642 Uiso 1 1 calc R . .
H4D2 H 0.9786 0.1462 0.3210 0.642 Uiso 1 1 calc R . .
H4D3 H 0.9697 0.1376 0.3754 0.642 Uiso 1 1 calc R . .
C5D C 0.9972(6) 0.1986(7) 0.5146(15) 0.62(3) Uiso 1 1 d DU . .
H5D1 H 0.9873 0.2045 0.4967 0.739 Uiso 1 1 calc R . .
H5D2 H 1.0019 0.2079 0.5456 0.739 Uiso 1 1 calc R . .
C6D C 0.9789(6) 0.1717(7) 0.5280(13) 0.62(3) Uiso 1 1 d DU . .
H6D1 H 0.9847 0.1610 0.5131 0.741 Uiso 1 1 calc R . .
H6D2 H 0.9794 0.1700 0.5635 0.741 Uiso 1 1 calc R . .
C7D C 0.9520(7) 0.1621(9) 0.513(3) 0.61(3) Uiso 1 1 d DU . .
H7D1 H 0.9417 0.1451 0.5264 0.738 Uiso 1 1 calc R . .
H7D2 H 0.9511 0.1606 0.4772 0.738 Uiso 1 1 calc R . .
C8D C 0.9409(10) 0.1780(16) 0.528(2) 0.61(4) Uiso 1 1 d DU . .
H8D1 H 0.9542 0.1953 0.5326 0.920 Uiso 1 1 calc R . .
H8D2 H 0.9320 0.1716 0.5591 0.920 Uiso 1 1 calc R . .
H8D3 H 0.9292 0.1772 0.5036 0.920 Uiso 1 1 calc R . .
C9D C 1.0321(6) 0.2340(5) 0.4884(12) 0.61(3) Uiso 1 1 d DU . .
H9D1 H 1.0199 0.2384 0.4757 0.726 Uiso 1 1 calc R . .
H9D2 H 1.0452 0.2391 0.4633 0.726 Uiso 1 1 calc R . .
C10D C 1.0446(8) 0.2514(7) 0.5310(17) 0.60(3) Uiso 1 1 d DU . .
H10G H 1.0392 0.2414 0.5611 0.719 Uiso 1 1 calc R . .
H10H H 1.0629 0.2584 0.5281 0.719 Uiso 1 1 calc R . .
C11D C 1.0394(10) 0.2728(7) 0.536(2) 0.60(3) Uiso 1 1 d DU . .
H11G H 1.0418 0.2808 0.5038 0.719 Uiso 1 1 calc R . .
H11H H 1.0518 0.2853 0.5581 0.719 Uiso 1 1 calc R . .
C12D C 1.0135(15) 0.2657(18) 0.554(4) 0.60(4) Uiso 1 1 d DU . .
H12J H 1.0042 0.2683 0.5283 0.904 Uiso 1 1 calc R . .
H12K H 1.0150 0.2760 0.5820 0.904 Uiso 1 1 calc R . .
H12L H 1.0047 0.2481 0.5636 0.904 Uiso 1 1 calc R . .
C13D C 1.0348(6) 0.1998(7) 0.5112(12) 0.62(3) Uiso 1 1 d DU . .
H13G H 1.0235 0.1821 0.5198 0.748 Uiso 1 1 calc R . .
H13H H 1.0402 0.2091 0.5421 0.748 Uiso 1 1 calc R . .
C14D C 1.0580(5) 0.2009(5) 0.490(3) 0.63(3) Uiso 1 1 d DU . .
H14G H 1.0629 0.2113 0.4607 0.755 Uiso 1 1 calc R . .
H14H H 1.0718 0.2093 0.5139 0.755 Uiso 1 1 calc R . .
C15D C 1.0555(6) 0.1758(7) 0.4775(11) 0.63(3) Uiso 1 1 d DU . .
H15G H 1.0397 0.1625 0.4914 0.762 Uiso 1 1 calc R . .
H15H H 1.0542 0.1739 0.4419 0.762 Uiso 1 1 calc R . .
C16D C 1.0766(7) 0.1719(7) 0.4947(11) 0.66(4) Uiso 1 1 d DU . .
H16J H 1.0715 0.1542 0.4921 0.987 Uiso 1 1 calc R . .
H16K H 1.0805 0.1772 0.5285 0.987 Uiso 1 1 calc R . .
H16L H 1.0914 0.1818 0.4747 0.987 Uiso 1 1 calc R . .

loop_
_atom_site_aniso_label
_atom_site_aniso_U_11
_atom_site_aniso_U_22
_atom_site_aniso_U_33
_atom_site_aniso_U_23
_atom_site_aniso_U_13
_atom_site_aniso_U_12
Cu1A 0.070(2) 0.111(3) 0.063(2) -0.0053(18) 0.0086(17) 0.049(2)
Cu2A 0.080(2) 0.103(3) 0.071(2) -0.0049(19) 0.0020(18) 0.054(2)
Cu3A 0.081(2) 0.119(3) 0.059(2) -0.0124(19) -0.0059(17) 0.046(2)
Cu4A 0.079(2) 0.108(3) 0.076(2) -0.012(2) -0.0017(19) 0.042(2)
Cu5A 0.088(3) 0.115(3) 0.079(2) 0.007(2) 0.007(2) 0.040(2)
Cu6A 0.098(3) 0.123(3) 0.061(2) 0.000(2) 0.0050(19) 0.054(2)
Cu7A 0.066(2) 0.139(3) 0.080(2) -0.013(2) -0.0131(18) 0.052(2)
Cu8A 0.066(2) 0.141(3) 0.082(2) -0.010(2) 0.0075(18) 0.048(2)
S1A 0.069(5) 0.119(9) 0.085(7) -0.018(6) -0.009(3) 0.059(4)
S2A 0.076(5) 0.147(8) 0.088(6) -0.017(5) -0.019(4) 0.044(5)
S3A 0.120(7) 0.108(6) 0.104(6) 0.000(5) -0.001(5) 0.066(6)
S4A 0.093(6) 0.160(8) 0.083(6) 0.018(6) 0.025(5) 0.041(6)
S5A 0.114(6) 0.137(7) 0.062(5) -0.008(5) -0.022(4) 0.076(6)
S6A 0.086(5) 0.165(12) 0.102(8) -0.011(8) -0.005(4) 0.082(6)
Cu1B 0.107(3) 0.076(2) 0.094(3) 0.006(2) 0.020(2) 0.040(2)
Cu2B 0.171(4) 0.109(3) 0.078(2) -0.008(2) -0.021(2) 0.083(3)
Cu3B 0.184(5) 0.140(4) 0.205(5) -0.043(4) -0.090(4) 0.120(4)
Cu4B 0.128(3) 0.090(3) 0.179(4) -0.023(3) -0.025(3) 0.069(3)
Cu5B 0.086(3) 0.088(4) 0.115(4) -0.013(3) -0.0064(15) 0.0438(18)
Cu6B 0.109(3) 0.094(3) 0.104(3) -0.022(2) -0.020(2) 0.062(2)
Cu7B 0.132(4) 0.107(3) 0.142(4) -0.047(3) -0.065(3) 0.075(3)
Cu8B 0.113(4) 0.146(4) 0.293(7) -0.099(4) -0.095(4) 0.085(3)
Cu9B 0.097(3) 0.187(8) 0.429(16) -0.140(9) -0.070(5) 0.093(4)
S1B 0.224(12) 0.117(8) 0.121(7) 0.007(6) -0.023(7) 0.104(8)
S2B 0.117(7) 0.091(6) 0.152(8) -0.021(5) -0.043(6) 0.066(5)
S3B 0.246(13) 0.157(9) 0.103(7) -0.048(6) -0.042(8) 0.132(10)
S4B 0.090(7) 0.125(8) 0.264(14) -0.071(9) -0.050(8) 0.043(6)
S5B 0.226(15) 0.222(14) 0.46(3) -0.175(17) -0.240(17) 0.181(13)

loop_
_atom_type_symbol
_atom_type_description
_atom_type_scat_dispersion_real
_atom_type_scat_dispersion_imag
_atom_type_scat_source
C C 0.0033 0.0016 'International Tables Vol C Tables 4.2.6.8 and 6.1.1.4'
H H 0.0000 0.0000 'International Tables Vol C Tables 4.2.6.8 and 6.1.1.4'
N N 0.0061 0.0033 'International Tables Vol C Tables 4.2.6.8 and 6.1.1.4'
O O 0.0106 0.0060 'International Tables Vol C Tables 4.2.6.8 and 6.1.1.4'
S S 0.1246 0.1234 'International Tables Vol C Tables 4.2.6.8 and 6.1.1.4'
Cu Cu 0.3201 1.2651 'International Tables Vol C Tables 4.2.6.8 and 6.1.1.4'

loop_
_geom_angle_atom_site_label_1
_geom_angle_atom_site_label_2
_geom_angle_atom_site_label_3
_geom_angle
_geom_angle_site_symmetry_1
_geom_angle_site_symmetry_3
_geom_angle_publ_flag
S5A Cu1A S1A 164.1(3) 17 . ?
S5A Cu1A Cu2A 132.4(3) 17 17 ?
S1A Cu1A Cu2A 51.14(13) . 17 ?
S5A Cu1A Cu2A 135.3(3) 17 . ?
S1A Cu1A Cu2A 51.07(13) . . ?
Cu2A Cu1A Cu2A 90.00(14) 17 . ?
S5A Cu1A Cu3A 50.6(2) 17 . ?
S1A Cu1A Cu3A 141.4(2) . . ?
Cu2A Cu1A Cu3A 135.65(15) 17 . ?
Cu2A Cu1A Cu3A 91.00(14) . . ?
S5A Cu1A Cu6A 50.0(2) 17 17 ?
S1A Cu1A Cu6A 139.9(2) . 17 ?
Cu2A Cu1A Cu6A 89.48(14) 17 17 ?
Cu2A Cu1A Cu6A 135.78(15) . 17 ?
Cu3A Cu1A Cu6A 60.43(13) . 17 ?
S3A Cu2A S1A 164.2(3) . . ?
S3A Cu2A Cu1A 133.8(3) . 17 ?
S1A Cu2A Cu1A 51.09(13) . 17 ?
S3A Cu2A Cu1A 134.0(3) . . ?
S1A Cu2A Cu1A 51.03(13) . . ?
Cu1A Cu2A Cu1A 90.00(14) 17 . ?
S3A Cu2A Cu4A 51.1(2) . . ?
S1A Cu2A Cu4A 140.0(2) . . ?
Cu1A Cu2A Cu4A 135.44(15) 17 . ?
Cu1A Cu2A Cu4A 89.68(14) . . ?
S3A Cu2A Cu5A 50.1(2) . . ?
S1A Cu2A Cu5A 140.9(2) . . ?
Cu1A Cu2A Cu5A 90.58(14) 17 . ?
Cu1A Cu2A Cu5A 135.60(16) . . ?
Cu4A Cu2A Cu5A 60.39(12) . . ?
S2A Cu3A S5A 173.5(3) . 17 ?
S2A Cu3A Cu1A 135.1(3) . . ?
S5A Cu3A Cu1A 50.9(2) 17 . ?
S2A Cu3A Cu7A 50.3(2) . . ?
S5A Cu3A Cu7A 135.4(3) 17 . ?
Cu1A Cu3A Cu7A 96.55(13) . . ?
S2A Cu3A Cu6A 133.3(3) . 17 ?
S5A Cu3A Cu6A 49.8(2) 17 17 ?
Cu1A Cu3A Cu6A 59.98(12) . 17 ?
Cu7A Cu3A Cu6A 89.44(15) . 17 ?
S2A Cu3A Cu4A 49.9(2) . . ?
S5A Cu3A Cu4A 133.8(3) 17 . ?
Cu1A Cu3A Cu4A 88.91(14) . . ?
Cu7A Cu3A Cu4A 59.00(13) . . ?
Cu6A Cu3A Cu4A 133.81(15) 17 . ?
S2A Cu4A S3A 171.6(4) . . ?
S2A Cu4A Cu7A 50.8(3) . . ?
S3A Cu4A Cu7A 136.6(3) . . ?
S2A Cu4A Cu2A 136.8(3) . . ?
S3A Cu4A Cu2A 50.8(2) . . ?
Cu7A Cu4A Cu2A 97.70(15) . . ?
S2A Cu4A Cu5A 134.0(3) . . ?
S3A Cu4A Cu5A 50.0(2) . . ?
Cu7A Cu4A Cu5A 90.42(15) . . ?
Cu2A Cu4A Cu5A 60.30(12) . . ?
S2A Cu4A Cu3A 50.1(2) . . ?
S3A Cu4A Cu3A 134.3(3) . . ?
Cu7A Cu4A Cu3A 60.09(13) . . ?
Cu2A Cu4A Cu3A 90.40(14) . . ?
Cu5A Cu4A Cu3A 136.30(17) . . ?
S3A Cu5A S4A 173.3(4) . . ?
S3A Cu5A Cu6A 132.7(3) . . ?
S4A Cu5A Cu6A 50.4(3) . . ?
S3A Cu5A Cu8A 135.9(3) . . ?
S4A Cu5A Cu8A 50.3(3) . . ?
Cu6A Cu5A Cu8A 59.90(13) . . ?
S3A Cu5A Cu2A 50.5(3) . . ?
S4A Cu5A Cu2A 135.4(3) . . ?
Cu6A Cu5A Cu2A 89.17(15) . . ?
Cu8A Cu5A Cu2A 96.54(15) . . ?
S3A Cu5A Cu4A 50.6(2) . . ?
S4A Cu5A Cu4A 133.2(3) . . ?
Cu6A Cu5A Cu4A 134.04(18) . . ?
Cu8A Cu5A Cu4A 89.25(15) . . ?
Cu2A Cu5A Cu4A 59.31(12) . . ?
S5A Cu6A S4A 171.7(3) . . ?
S5A Cu6A Cu5A 134.3(3) . . ?
S4A Cu6A Cu5A 51.0(3) . . ?
S5A Cu6A Cu8A 136.2(3) . . ?
S4A Cu6A Cu8A 50.6(3) . . ?
Cu5A Cu6A Cu8A 60.32(13) . . ?
S5A Cu6A Cu1A 50.8(2) . 17 ?
S4A Cu6A Cu1A 137.2(3) . 17 ?
Cu5A Cu6A Cu1A 90.77(14) . 17 ?
Cu8A Cu6A Cu1A 97.10(14) . 17 ?
S5A Cu6A Cu3A 50.3(2) . 17 ?
S4A Cu6A Cu3A 132.6(3) . 17 ?
Cu5A Cu6A Cu3A 135.84(16) . 17 ?
Cu8A Cu6A Cu3A 89.61(15) . 17 ?
Cu1A Cu6A Cu3A 59.57(12) 17 17 ?
S2A Cu7A S6A 164.0(4) . . ?
S2A Cu7A Cu4A 50.9(3) . . ?
S6A Cu7A Cu4A 140.0(2) . . ?
S2A Cu7A Cu8A 134.0(3) . 17 ?
S6A Cu7A Cu8A 51.02(15) . 17 ?
Cu4A Cu7A Cu8A 136.01(16) . 17 ?
S2A Cu7A Cu3A 50.5(2) . . ?
S6A Cu7A Cu3A 140.7(2) . . ?
Cu4A Cu7A Cu3A 60.91(13) . . ?
Cu8A Cu7A Cu3A 90.39(15) 17 . ?
S2A Cu7A Cu8A 134.2(3) . . ?
S6A Cu7A Cu8A 50.46(15) . . ?
Cu4A Cu7A Cu8A 90.28(15) . . ?
Cu8A Cu7A Cu8A 89.74(15) 17 . ?
Cu3A Cu7A Cu8A 136.27(16) . . ?
S4A Cu8A S6A 163.8(4) . . ?
S4A Cu8A Cu7A 133.6(3) . 17 ?
S6A Cu8A Cu7A 51.54(15) . 17 ?
S4A Cu8A Cu6A 50.4(3) . . ?
S6A Cu8A Cu6A 141.2(2) . . ?
Cu7A Cu8A Cu6A 90.56(15) 17 . ?
S4A Cu8A Cu5A 50.7(3) . . ?
S6A Cu8A Cu5A 140.4(2) . . ?
Cu7A Cu8A Cu5A 135.81(16) 17 . ?
Cu6A Cu8A Cu5A 59.78(13) . . ?
S4A Cu8A Cu7A 133.9(3) . . ?
S6A Cu8A Cu7A 50.98(15) . . ?
Cu7A Cu8A Cu7A 90.25(15) 17 . ?
Cu6A Cu8A Cu7A 134.93(16) . . ?
Cu5A Cu8A Cu7A 90.04(15) . . ?
Cu1A S1A Cu1A 125.4(5) 17 . ?
Cu1A S1A Cu2A 77.8(2) 17 . ?
Cu1A S1A Cu2A 77.9(2) . . ?
Cu1A S1A Cu2A 77.9(2) 17 17 ?
Cu1A S1A Cu2A 77.8(2) . 17 ?
Cu2A S1A Cu2A 125.3(5) . 17 ?
Cu7A S2A Cu4A 78.3(3) . . ?
Cu7A S2A Cu3A 79.2(3) . . ?
Cu4A S2A Cu3A 80.0(3) . . ?
Cu5A S3A Cu2A 79.5(3) . . ?
Cu5A S3A Cu4A 79.4(3) . . ?
Cu2A S3A Cu4A 78.1(3) . . ?
Cu6A S4A Cu8A 79.0(3) . . ?
Cu6A S4A Cu5A 78.6(3) . . ?
Cu8A S4A Cu5A 79.0(3) . . ?
Cu6A S5A Cu3A 79.8(3) . 17 ?
Cu6A S5A Cu1A 79.2(3) . 17 ?
Cu3A S5A Cu1A 78.5(3) 17 17 ?
Cu8A S6A Cu8A 126.1(5) . 17 ?
Cu8A S6A Cu7A 78.6(2) . . ?
Cu8A S6A Cu7A 77.5(2) 17 . ?
Cu8A S6A Cu7A 77.5(2) . 17 ?
Cu8A S6A Cu7A 78.6(2) 17 17 ?
Cu7A S6A Cu7A 125.4(5) . 17 ?
S2B Cu1B S1B 165.2(4) 11_565 . ?
S2B Cu1B Cu2B 133.0(3) 11_565 . ?
S1B Cu1B Cu2B 51.6(3) . . ?
S2B Cu1B Cu4B 133.9(3) 11_565 . ?
S1B Cu1B Cu4B 51.3(3) . . ?
Cu2B Cu1B Cu4B 90.20(17) . . ?
S2B Cu1B Cu6B 49.9(3) 11_565 11_565 ?
S1B Cu1B Cu6B 140.8(3) . 11_565 ?
Cu2B Cu1B Cu6B 134.31(17) . 11_565 ?
Cu4B Cu1B Cu6B 90.37(16) . 11_565 ?
S2B Cu1B Cu5B 50.2(2) 11_565 . ?
S1B Cu1B Cu5B 140.1(3) . . ?
Cu2B Cu1B Cu5B 89.46(13) . . ?
Cu4B Cu1B Cu5B 133.96(18) . . ?
Cu6B Cu1B Cu5B 59.03(11) 11_565 . ?
S3B Cu2B S1B 164.5(4) . . ?
S3B Cu2B Cu1B 133.7(4) . . ?
S1B Cu2B Cu1B 51.9(3) . . ?
S3B Cu2B Cu3B 133.6(4) . . ?
S1B Cu2B Cu3B 50.7(4) . . ?
Cu1B Cu2B Cu3B 90.20(17) . . ?
S3B Cu2B Cu6B 49.9(3) . . ?
S1B Cu2B Cu6B 141.7(3) . . ?
Cu1B Cu2B Cu6B 90.88(16) . . ?
Cu3B Cu2B Cu6B 134.1(2) . . ?
S3B Cu2B Cu7B 50.9(4) . . ?
S1B Cu2B Cu7B 139.3(4) . . ?
Cu1B Cu2B Cu7B 135.21(18) . . ?
Cu3B Cu2B Cu7B 89.2(2) . . ?
Cu6B Cu2B Cu7B 59.44(14) . . ?
S5B Cu3B S1B 165.2(6) . . ?
S5B Cu3B Cu2B 133.7(4) . . ?
S1B Cu3B Cu2B 51.4(3) . . ?
S5B Cu3B Cu4B 132.9(5) . . ?
S1B Cu3B Cu4B 51.8(3) . . ?
Cu2B Cu3B Cu4B 90.26(19) . . ?
S5B Cu3B Cu8B 49.1(4) . . ?
S1B Cu3B Cu8B 141.2(3) . . ?
Cu2B Cu3B Cu8B 90.37(19) . . ?
Cu4B Cu3B Cu8B 134.9(3) . . ?
S5B Cu3B Cu9B 50.5(6) . . ?
S1B Cu3B Cu9B 139.7(4) . . ?
Cu2B Cu3B Cu9B 134.1(2) . . ?
Cu4B Cu3B Cu9B 88.7(2) . . ?
Cu8B Cu3B Cu9B 60.10(18) . . ?
S4B Cu4B S1B 164.4(5) 11_565 . ?
S4B Cu4B Cu3B 135.0(4) 11_565 . ?
S1B Cu4B Cu3B 50.6(4) . . ?
S4B Cu4B Cu1B 133.2(4) 11_565 . ?
S1B Cu4B Cu1B 51.1(3) . . ?
Cu3B Cu4B Cu1B 89.33(18) . . ?
S4B Cu4B Cu7B 50.7(4) 11_565 11_565 ?
S1B Cu4B Cu7B 139.9(3) . 11_565 ?
Cu3B Cu4B Cu7B 134.8(2) . 11_565 ?
Cu1B Cu4B Cu7B 89.58(17) . 11_565 ?
S4B Cu4B Cu8B 50.0(3) 11_565 11_565 ?
S1B Cu4B Cu8B 141.9(4) . 11_565 ?
Cu3B Cu4B Cu8B 92.3(2) . 11_565 ?
Cu1B Cu4B Cu8B 133.7(2) . 11_565 ?
Cu7B Cu4B Cu8B 58.03(18) 11_565 11_565 ?
S2B Cu5B S2B 170.3(5) 11_565 . ?
S2B Cu5B Cu6B 50.5(2) 11_565 11_565 ?
S2B Cu5B Cu6B 134.5(3) . 11_565 ?
S2B Cu5B Cu6B 134.5(3) 11_565 . ?
S2B Cu5B Cu6B 50.5(2) . . ?
Cu6B Cu5B Cu6B 135.4(2) 11_565 . ?
S2B Cu5B Cu1B 50.7(3) 11_565 . ?
S2B Cu5B Cu1B 137.9(3) . . ?
Cu6B Cu5B Cu1B 60.17(13) 11_565 . ?
Cu6B Cu5B Cu1B 90.48(15) . . ?
S2B Cu5B Cu1B 137.9(3) 11_565 11_565 ?
S2B Cu5B Cu1B 50.7(3) . 11_565 ?
Cu6B Cu5B Cu1B 90.48(15) 11_565 11_565 ?
Cu6B Cu5B Cu1B 60.16(13) . 11_565 ?
Cu1B Cu5B Cu1B 99.7(2) . 11_565 ?
S2B Cu6B S3B 170.5(4) . . ?
S2B Cu6B Cu5B 51.3(2) . . ?
S3B Cu6B Cu5B 132.0(4) . . ?
S2B Cu6B Cu7B 134.9(3) . . ?
S3B Cu6B Cu7B 51.3(4) . . ?
Cu5B Cu6B Cu7B 134.81(18) . . ?
S2B Cu6B Cu1B 51.2(3) . 11_565 ?
S3B Cu6B Cu1B 138.0(4) . 11_565 ?
Cu5B Cu6B Cu1B 60.80(12) . 11_565 ?
Cu7B Cu6B Cu1B 90.29(17) . 11_565 ?
S2B Cu6B Cu2B 137.5(3) . . ?
S3B Cu6B Cu2B 49.9(3) . . ?
Cu5B Cu6B Cu2B 89.19(15) . . ?
Cu7B Cu6B Cu2B 60.29(15) . . ?
Cu1B Cu6B Cu2B 99.51(15) 11_565 . ?
S3B Cu7B S4B 172.3(4) . . ?
S3B Cu7B Cu8B 133.6(4) . . ?
S4B Cu7B Cu8B 51.2(3) . . ?
S3B Cu7B Cu6B 50.2(3) . . ?
S4B Cu7B Cu6B 132.6(4) . . ?
Cu8B Cu7B Cu6B 135.71(18) . . ?
S3B Cu7B Cu2B 49.7(3) . . ?
S4B Cu7B Cu2B 137.6(3) . . ?
Cu8B Cu7B Cu2B 90.45(19) . . ?
Cu6B Cu7B Cu2B 60.27(15) . . ?
S3B Cu7B Cu4B 136.5(3) . 11_565 ?
S4B Cu7B Cu4B 49.7(3) . 11_565 ?
Cu8B Cu7B Cu4B 61.07(19) . 11_565 ?
Cu6B Cu7B Cu4B 89.76(16) . 11_565 ?
Cu2B Cu7B Cu4B 99.33(16) . 11_565 ?
S5B Cu8B S4B 171.6(5) . . ?
S5B Cu8B Cu7B 134.6(7) . . ?
S4B Cu8B Cu7B 52.0(3) . . ?
S5B Cu8B Cu3B 50.6(4) . . ?
S4B Cu8B Cu3B 137.8(3) . . ?
Cu7B Cu8B Cu3B 90.0(2) . . ?
S5B Cu8B Cu9B 50.9(5) . . ?
S4B Cu8B Cu9B 130.4(5) . . ?
Cu7B Cu8B Cu9B 133.8(2) . . ?
Cu3B Cu8B Cu9B 60.52(17) . . ?
S5B Cu8B Cu4B 135.7(4) . 11_565 ?
S4B Cu8B Cu4B 49.8(3) . 11_565 ?
Cu7B Cu8B Cu4B 60.90(16) . 11_565 ?
Cu3B Cu8B Cu4B 98.81(18) . 11_565 ?
Cu9B Cu8B Cu4B 87.6(2) . 11_565 ?
S5B Cu9B S5B 172.7(8) 11_565 . ?
S5B Cu9B Cu8B 48.7(4) 11_565 11_565 ?
S5B Cu9B Cu8B 135.1(5) . 11_565 ?
S5B Cu9B Cu8B 135.1(5) 11_565 . ?
S5B Cu9B Cu8B 48.7(3) . . ?
Cu8B Cu9B Cu8B 135.8(3) 11_565 . ?
S5B Cu9B Cu3B 136.8(4) 11_565 . ?
S5B Cu9B Cu3B 49.7(4) . . ?
Cu8B Cu9B Cu3B 91.4(2) 11_565 . ?
Cu8B Cu9B Cu3B 59.38(18) . . ?
S5B Cu9B Cu3B 49.7(4) 11_565 11_565 ?
S5B Cu9B Cu3B 136.8(4) . 11_565 ?
Cu8B Cu9B Cu3B 59.38(18) 11_565 11_565 ?
Cu8B Cu9B Cu3B 91.4(2) . 11_565 ?
Cu3B Cu9B Cu3B 99.8(3) . 11_565 ?
Cu3B S1B Cu2B 77.8(4) . . ?
Cu3B S1B Cu1B 124.5(5) . . ?
Cu2B S1B Cu1B 76.5(3) . . ?
Cu3B S1B Cu4B 77.6(4) . . ?
Cu2B S1B Cu4B 124.1(5) . . ?
Cu1B S1B Cu4B 77.6(4) . . ?
Cu6B S2B Cu5B 78.3(3) . . ?
Cu6B S2B Cu1B 79.0(3) . 11_565 ?
Cu5B S2B Cu1B 79.1(3) . 11_565 ?
Cu2B S3B Cu6B 80.1(3) . . ?
Cu2B S3B Cu7B 79.3(4) . . ?
Cu6B S3B Cu7B 78.5(4) . . ?
Cu4B S4B Cu8B 80.3(4) 11_565 . ?
Cu4B S4B Cu7B 79.6(3) 11_565 . ?
Cu8B S4B Cu7B 76.7(4) . . ?
Cu8B S5B Cu3B 80.3(4) . . ?
Cu8B S5B Cu9B 80.4(6) . . ?
Cu3B S5B Cu9B 79.8(4) . . ?
C9A N1A C13A 109.2(5) . . ?
C9A N1A C5A 109.0(5) . . ?
C13A N1A C5A 111.2(5) . . ?
C9A N1A C1A 109.5(5) . . ?
C13A N1A C1A 109.1(5) . . ?
C5A N1A C1A 108.8(5) . . ?
N1A C1A C2A 125.9(8) . . ?
N1A C1A H1A1 105.9 . . ?
C2A C1A H1A1 105.9 . . ?
N1A C1A H1A2 105.8 . . ?
C2A C1A H1A2 105.8 . . ?
H1A1 C1A H1A2 106.2 . . ?
C3A C2A C1A 115.8(8) . . ?
C3A C2A H2A1 108.3 . . ?
C1A C2A H2A1 108.3 . . ?
C3A C2A H2A2 108.3 . . ?
C1A C2A H2A2 108.3 . . ?
H2A1 C2A H2A2 107.4 . . ?
C2A C3A C4A 115.4(8) . . ?
C2A C3A H3A1 108.4 . . ?
C4A C3A H3A1 108.4 . . ?
C2A C3A H3A2 108.4 . . ?
C4A C3A H3A2 108.4 . . ?
H3A1 C3A H3A2 107.5 . . ?
C3A C4A H4A1 109.5 . . ?
C3A C4A H4A2 109.5 . . ?
H4A1 C4A H4A2 109.5 . . ?
C3A C4A H4A3 109.5 . . ?
H4A1 C4A H4A3 109.5 . . ?
H4A2 C4A H4A3 109.5 . . ?
N1A C5A C6A 126.8(8) . . ?
N1A C5A H5A1 105.6 . . ?
C6A C5A H5A1 105.6 . . ?
N1A C5A H5A2 105.6 . . ?
C6A C5A H5A2 105.6 . . ?
H5A1 C5A H5A2 106.1 . . ?
C7A C6A C5A 115.8(7) . . ?
C7A C6A H6A1 108.3 . . ?
C5A C6A H6A1 108.3 . . ?
C7A C6A H6A2 108.3 . . ?
C5A C6A H6A2 108.3 . . ?
H6A1 C6A H6A2 107.4 . . ?
C6A C7A C8A 115.6(7) . . ?
C6A C7A H7A1 108.4 . . ?
C8A C7A H7A1 108.4 . . ?
C6A C7A H7A2 108.4 . . ?
C8A C7A H7A2 108.4 . . ?
H7A1 C7A H7A2 107.5 . . ?
C7A C8A H8A1 109.5 . . ?
C7A C8A H8A2 109.5 . . ?
H8A1 C8A H8A2 109.5 . . ?
C7A C8A H8A3 109.5 . . ?
H8A1 C8A H8A3 109.5 . . ?
H8A2 C8A H8A3 109.5 . . ?
N1A C9A C10A 126.8(8) . . ?
N1A C9A H9A1 105.6 . . ?
C10A C9A H9A1 105.6 . . ?
N1A C9A H9A2 105.6 . . ?
C10A C9A H9A2 105.6 . . ?
H9A1 C9A H9A2 106.1 . . ?
C11A C10A C9A 115.4(8) . . ?
C11A C10A H10A 108.4 . . ?
C9A C10A H10A 108.4 . . ?
C11A C10A H10B 108.4 . . ?
C9A C10A H10B 108.4 . . ?
H10A C10A H10B 107.5 . . ?
C12A C11A C10A 115.5(8) . . ?
C12A C11A H11A 108.4 . . ?
C10A C11A H11A 108.4 . . ?
C12A C11A H11B 108.4 . . ?
C10A C11A H11B 108.4 . . ?
H11A C11A H11B 107.5 . . ?
C11A C12A H12A 109.5 . . ?
C11A C12A H12B 109.5 . . ?
H12A C12A H12B 109.5 . . ?
C11A C12A H12C 109.5 . . ?
H12A C12A H12C 109.5 . . ?
H12B C12A H12C 109.5 . . ?
N1A C13A C14A 127.5(8) . . ?
N1A C13A H13A 105.4 . . ?
C14A C13A H13A 105.4 . . ?
N1A C13A H13B 105.4 . . ?
C14A C13A H13B 105.4 . . ?
H13A C13A H13B 106.0 . . ?
C15A C14A C13A 116.0(7) . . ?
C15A C14A H14A 108.3 . . ?
C13A C14A H14A 108.3 . . ?
C15A C14A H14B 108.3 . . ?
C13A C14A H14B 108.3 . . ?
H14A C14A H14B 107.4 . . ?
C14A C15A C16A 115.6(8) . . ?
C14A C15A H15A 108.4 . . ?
C16A C15A H15A 108.4 . . ?
C14A C15A H15B 108.4 . . ?
C16A C15A H15B 108.4 . . ?
H15A C15A H15B 107.4 . . ?
C15A C16A H16A 109.5 . . ?
C15A C16A H16B 109.5 . . ?
H16A C16A H16B 109.5 . . ?
C15A C16A H16C 109.5 . . ?
H16A C16A H16C 109.5 . . ?
H16B C16A H16C 109.5 . . ?
C13B N1B C1B 109.4(5) . . ?
C13B N1B C9B 109.3(5) . . ?
C1B N1B C9B 109.5(5) . . ?
C13B N1B C5B 110.1(5) . . ?
C1B N1B C5B 109.5(5) . . ?
C9B N1B C5B 109.1(5) . . ?
N1B C1B C2B 127.9(8) . . ?
N1B C1B H1B1 105.3 . . ?
C2B C1B H1B1 105.3 . . ?
N1B C1B H1B2 105.3 . . ?
C2B C1B H1B2 105.3 . . ?
H1B1 C1B H1B2 106.0 . . ?
C1B C2B C3B 115.8(7) . . ?
C1B C2B H2B1 108.3 . . ?
C3B C2B H2B1 108.3 . . ?
C1B C2B H2B2 108.3 . . ?
C3B C2B H2B2 108.3 . . ?
H2B1 C2B H2B2 107.4 . . ?
C4B C3B C2B 115.7(7) . . ?
C4B C3B H3B1 108.3 . . ?
C2B C3B H3B1 108.3 . . ?
C4B C3B H3B2 108.3 . . ?
C2B C3B H3B2 108.4 . . ?
H3B1 C3B H3B2 107.4 . . ?
C3B C4B H4B1 109.5 . . ?
C3B C4B H4B2 109.5 . . ?
H4B1 C4B H4B2 109.5 . . ?
C3B C4B H4B3 109.5 . . ?
H4B1 C4B H4B3 109.5 . . ?
H4B2 C4B H4B3 109.5 . . ?
N1B C5B C6B 127.3(8) . . ?
N1B C5B H5B1 105.5 . . ?
C6B C5B H5B1 105.5 . . ?
N1B C5B H5B2 105.5 . . ?
C6B C5B H5B2 105.5 . . ?
H5B1 C5B H5B2 106.1 . . ?
C7B C6B C5B 115.7(8) . . ?
C7B C6B H6B1 108.4 . . ?
C5B C6B H6B1 108.4 . . ?
C7B C6B H6B2 108.4 . . ?
C5B C6B H6B2 108.4 . . ?
H6B1 C6B H6B2 107.4 . . ?
C6B C7B C8B 115.5(8) . . ?
C6B C7B H7B1 108.4 . . ?
C8B C7B H7B1 108.4 . . ?
C6B C7B H7B2 108.4 . . ?
C8B C7B H7B2 108.4 . . ?
H7B1 C7B H7B2 107.5 . . ?
C7B C8B H8B1 109.5 . . ?
C7B C8B H8B2 109.5 . . ?
H8B1 C8B H8B2 109.5 . . ?
C7B C8B H8B3 109.5 . . ?
H8B1 C8B H8B3 109.5 . . ?
H8B2 C8B H8B3 109.5 . . ?
N1B C9B C10B 127.7(9) . . ?
N1B C9B H9B1 105.4 . . ?
C10B C9B H9B1 105.4 . . ?
N1B C9B H9B2 105.4 . . ?
C10B C9B H9B2 105.4 . . ?
H9B1 C9B H9B2 106.0 . . ?
C9B C10B C11B 115.4(8) . . ?
C9B C10B H10C 108.4 . . ?
C11B C10B H10C 108.4 . . ?
C9B C10B H10D 108.4 . . ?
C11B C10B H10D 108.4 . . ?
H10C C10B H10D 107.5 . . ?
C10B C11B C12B 115.4(8) . . ?
C10B C11B H11C 108.4 . . ?
C12B C11B H11C 108.4 . . ?
C10B C11B H11D 108.4 . . ?
C12B C11B H11D 108.4 . . ?
H11C C11B H11D 107.5 . . ?
C11B C12B H12D 109.5 . . ?
C11B C12B H12E 109.5 . . ?
H12D C12B H12E 109.5 . . ?
C11B C12B H12F 109.5 . . ?
H12D C12B H12F 109.5 . . ?
H12E C12B H12F 109.5 . . ?
N1B C13B C14B 127.5(8) . . ?
N1B C13B H13C 105.4 . . ?
C14B C13B H13C 105.4 . . ?
N1B C13B H13D 105.4 . . ?
C14B C13B H13D 105.4 . . ?
H13C C13B H13D 106.0 . . ?
C15B C14B C13B 115.7(7) . . ?
C15B C14B H14C 108.4 . . ?
C13B C14B H14C 108.4 . . ?
C15B C14B H14D 108.4 . . ?
C13B C14B H14D 108.4 . . ?
H14C C14B H14D 107.4 . . ?
C16B C15B C14B 115.6(8) . . ?
C16B C15B H15C 108.4 . . ?
C14B C15B H15C 108.4 . . ?
C16B C15B H15D 108.4 . . ?
C14B C15B H15D 108.4 . . ?
H15C C15B H15D 107.4 . . ?
C15B C16B H16D 109.5 . . ?
C15B C16B H16E 109.5 . . ?
H16D C16B H16E 109.5 . . ?
C15B C16B H16F 109.5 . . ?
H16D C16B H16F 109.5 . . ?
H16E C16B H16F 109.5 . . ?
C1C N1C C5C 109.7(5) . . ?
C1C N1C C9C 110.4(5) . . ?
C5C N1C C9C 109.1(5) . . ?
C1C N1C C13C 109.2(5) . . ?
C5C N1C C13C 109.0(5) . . ?
C9C N1C C13C 109.5(5) . . ?
N1C C1C C2C 129.2(8) . . ?
N1C C1C H1C1 105.0 . . ?
C2C C1C H1C1 105.0 . . ?
N1C C1C H1C2 105.0 . . ?
C2C C1C H1C2 105.0 . . ?
H1C1 C1C H1C2 105.8 . . ?
C1C C2C C3C 115.5(7) . . ?
C1C C2C H2C1 108.4 . . ?
C3C C2C H2C1 108.4 . . ?
C1C C2C H2C2 108.4 . . ?
C3C C2C H2C2 108.4 . . ?
H2C1 C2C H2C2 107.5 . . ?
C4C C3C C2C 115.6(7) . . ?
C4C C3C H3C1 108.4 . . ?
C2C C3C H3C1 108.4 . . ?
C4C C3C H3C2 108.4 . . ?
C2C C3C H3C2 108.4 . . ?
H3C1 C3C H3C2 107.4 . . ?
C3C C4C H4C1 109.5 . . ?
C3C C4C H4C2 109.5 . . ?
H4C1 C4C H4C2 109.5 . . ?
C3C C4C H4C3 109.5 . . ?
H4C1 C4C H4C3 109.5 . . ?
H4C2 C4C H4C3 109.5 . . ?
N1C C5C C6C 128.9(9) . . ?
N1C C5C H5C1 105.1 . . ?
C6C C5C H5C1 105.1 . . ?
N1C C5C H5C2 105.1 . . ?
C6C C5C H5C2 105.0 . . ?
H5C1 C5C H5C2 105.9 . . ?
C5C C6C C7C 115.6(8) . . ?
C5C C6C H6C1 108.4 . . ?
C7C C6C H6C1 108.4 . . ?
C5C C6C H6C2 108.4 . . ?
C7C C6C H6C2 108.4 . . ?
H6C1 C6C H6C2 107.5 . . ?
C8C C7C C6C 115.5(8) . . ?
C8C C7C H7C1 108.4 . . ?
C6C C7C H7C1 108.4 . . ?
C8C C7C H7C2 108.4 . . ?
C6C C7C H7C2 108.4 . . ?
H7C1 C7C H7C2 107.5 . . ?
C7C C8C H8C1 109.5 . . ?
C7C C8C H8C2 109.5 . . ?
H8C1 C8C H8C2 109.5 . . ?
C7C C8C H8C3 109.5 . . ?
H8C1 C8C H8C3 109.5 . . ?
H8C2 C8C H8C3 109.5 . . ?
N1C C9C C10C 126.6(8) . . ?
N1C C9C H9C1 105.7 . . ?
C10C C9C H9C1 105.7 . . ?
N1C C9C H9C2 105.7 . . ?
C10C C9C H9C2 105.7 . . ?
H9C1 C9C H9C2 106.1 . . ?
C11C C10C C9C 115.3(7) . . ?
C11C C10C H10E 108.4 . . ?
C9C C10C H10E 108.4 . . ?
C11C C10C H10F 108.4 . . ?
C9C C10C H10F 108.4 . . ?
H10E C10C H10F 107.5 . . ?
C10C C11C C12C 115.3(7) . . ?
C10C C11C H11E 108.5 . . ?
C12C C11C H11E 108.4 . . ?
C10C C11C H11F 108.4 . . ?
C12C C11C H11F 108.5 . . ?
H11E C11C H11F 107.5 . . ?
C11C C12C H12G 109.5 . . ?
C11C C12C H12H 109.5 . . ?
H12G C12C H12H 109.5 . . ?
C11C C12C H12I 109.5 . . ?
H12G C12C H12I 109.5 . . ?
H12H C12C H12I 109.5 . . ?
N1C C13C C14C 126.9(7) . . ?
N1C C13C H13E 105.6 . . ?
C14C C13C H13E 105.6 . . ?
N1C C13C H13F 105.6 . . ?
C14C C13C H13F 105.6 . . ?
H13E C13C H13F 106.1 . . ?
C15C C14C C13C 115.8(7) . . ?
C15C C14C H14E 108.3 . . ?
C13C C14C H14E 108.3 . . ?
C15C C14C H14F 108.3 . . ?
C13C C14C H14F 108.3 . . ?
H14E C14C H14F 107.4 . . ?
C14C C15C C16C 115.8(7) . . ?
C14C C15C H15E 108.3 . . ?
C16C C15C H15E 108.3 . . ?
C14C C15C H15F 108.3 . . ?
C16C C15C H15F 108.3 . . ?
H15E C15C H15F 107.4 . . ?
C15C C16C H16G 109.5 . . ?
C15C C16C H16H 109.5 . . ?
H16G C16C H16H 109.5 . . ?
C15C C16C H16I 109.5 . . ?
H16G C16C H16I 109.5 . . ?
H16H C16C H16I 109.5 . . ?
N1D C1D C2D 126.7(8) . . ?
N1D C1D H1D1 105.6 . . ?
C2D C1D H1D1 105.6 . . ?
N1D C1D H1D2 105.6 . . ?
C2D C1D H1D2 105.6 . . ?
H1D1 C1D H1D2 106.1 . . ?
C5D N1D C9D 109.4(5) . . ?
C5D N1D C13D 109.4(5) . . ?
C9D N1D C13D 109.2(5) . . ?
C5D N1D C1D 109.4(5) . . ?
C9D N1D C1D 110.4(5) . . ?
C13D N1D C1D 109.0(5) . . ?
C3D C2D C1D 116.0(8) . . ?
C3D C2D H2D1 108.3 . . ?
C1D C2D H2D1 108.3 . . ?
C3D C2D H2D2 108.3 . . ?
C1D C2D H2D2 108.3 . . ?
H2D1 C2D H2D2 107.4 . . ?
C2D C3D C4D 115.4(8) . . ?
C2D C3D H3D1 108.4 . . ?
C4D C3D H3D1 108.4 . . ?
C2D C3D H3D2 108.4 . . ?
C4D C3D H3D2 108.4 . . ?
H3D1 C3D H3D2 107.5 . . ?
C3D C4D H4D1 109.5 . . ?
C3D C4D H4D2 109.5 . . ?
H4D1 C4D H4D2 109.5 . . ?
C3D C4D H4D3 109.5 . . ?
H4D1 C4D H4D3 109.5 . . ?
H4D2 C4D H4D3 109.5 . . ?
N1D C5D C6D 127.7(8) . . ?
N1D C5D H5D1 105.4 . . ?
C6D C5D H5D1 105.4 . . ?
N1D C5D H5D2 105.4 . . ?
C6D C5D H5D2 105.4 . . ?
H5D1 C5D H5D2 106.0 . . ?
C7D C6D C5D 115.6(8) . . ?
C7D C6D H6D1 108.4 . . ?
C5D C6D H6D1 108.4 . . ?
C7D C6D H6D2 108.4 . . ?
C5D C6D H6D2 108.4 . . ?
H6D1 C6D H6D2 107.4 . . ?
C6D C7D C8D 115.6(8) . . ?
C6D C7D H7D1 108.4 . . ?
C8D C7D H7D1 108.4 . . ?
C6D C7D H7D2 108.4 . . ?
C8D C7D H7D2 108.4 . . ?
H7D1 C7D H7D2 107.4 . . ?
C7D C8D H8D1 109.5 . . ?
C7D C8D H8D2 109.5 . . ?
H8D1 C8D H8D2 109.5 . . ?
C7D C8D H8D3 109.5 . . ?
H8D1 C8D H8D3 109.5 . . ?
H8D2 C8D H8D3 109.5 . . ?
N1D C9D C10D 127.2(9) . . ?
N1D C9D H9D1 105.5 . . ?
C10D C9D H9D1 105.5 . . ?
N1D C9D H9D2 105.5 . . ?
C10D C9D H9D2 105.5 . . ?
H9D1 C9D H9D2 106.1 . . ?
C11D C10D C9D 115.4(8) . . ?
C11D C10D H10G 108.4 . . ?
C9D C10D H10G 108.4 . . ?
C11D C10D H10H 108.4 . . ?
C9D C10D H10H 108.4 . . ?
H10G C10D H10H 107.5 . . ?
C10D C11D C12D 115.6(8) . . ?
C10D C11D H11G 108.4 . . ?
C12D C11D H11G 108.4 . . ?
C10D C11D H11H 108.4 . . ?
C12D C11D H11H 108.4 . . ?
H11G C11D H11H 107.4 . . ?
C11D C12D H12J 109.5 . . ?
C11D C12D H12K 109.5 . . ?
H12J C12D H12K 109.5 . . ?
C11D C12D H12L 109.5 . . ?
H12J C12D H12L 109.5 . . ?
H12K C12D H12L 109.5 . . ?
N1D C13D C14D 127.0(9) . . ?
N1D C13D H13G 105.6 . . ?
C14D C13D H13G 105.6 . . ?
N1D C13D H13H 105.6 . . ?
C14D C13D H13H 105.6 . . ?
H13G C13D H13H 106.1 . . ?
C15D C14D C13D 115.6(7) . . ?
C15D C14D H14G 108.4 . . ?
C13D C14D H14G 108.4 . . ?
C15D C14D H14H 108.4 . . ?
C13D C14D H14H 108.4 . . ?
H14G C14D H14H 107.4 . . ?
C16D C15D C14D 115.5(8) . . ?
C16D C15D H15G 108.4 . . ?
C14D C15D H15G 108.4 . . ?
C16D C15D H15H 108.4 . . ?
C14D C15D H15H 108.4 . . ?
H15G C15D H15H 107.5 . . ?
C15D C16D H16J 109.5 . . ?
C15D C16D H16K 109.5 . . ?
H16J C16D H16K 109.5 . . ?
C15D C16D H16L 109.5 . . ?
H16J C16D H16L 109.5 . . ?
H16K C16D H16L 109.5 . . ?

loop_
_geom_bond_atom_site_label_1
_geom_bond_atom_site_label_2
_geom_bond_distance
_geom_bond_site_symmetry_2
_geom_bond_publ_flag
Cu1A S5A 2.170(8) 17 ?
Cu1A S1A 2.175(5) . ?
Cu1A Cu2A 2.732(5) 17 ?
Cu1A Cu2A 2.735(5) . ?
Cu1A Cu3A 2.740(5) . ?
Cu1A Cu6A 2.751(5) 17 ?
Cu2A S3A 2.168(9) . ?
Cu2A S1A 2.176(5) . ?
Cu2A Cu1A 2.732(5) 17 ?
Cu2A Cu4A 2.736(5) . ?
Cu2A Cu5A 2.763(5) . ?
Cu3A S2A 2.157(9) . ?
Cu3A S5A 2.162(9) 17 ?
Cu3A Cu7A 2.746(5) . ?
Cu3A Cu6A 2.763(5) 17 ?
Cu3A Cu4A 2.768(5) . ?
Cu4A S2A 2.151(9) . ?
Cu4A S3A 2.175(9) . ?
Cu4A Cu7A 2.716(5) . ?
Cu4A Cu5A 2.766(5) . ?
Cu5A S3A 2.155(9) . ?
Cu5A S4A 2.167(9) . ?
Cu5A Cu6A 2.735(5) . ?
Cu5A Cu8A 2.749(6) . ?
Cu6A S5A 2.146(9) . ?
Cu6A S4A 2.150(9) . ?
Cu6A Cu8A 2.738(5) . ?
Cu6A Cu1A 2.752(5) 17 ?
Cu6A Cu3A 2.763(5) 17 ?
Cu7A S2A 2.150(9) . ?
Cu7A S6A 2.180(6) . ?
Cu7A Cu8A 2.718(6) 17 ?
Cu7A Cu8A 2.750(5) . ?
Cu8A S4A 2.155(10) . ?
Cu8A S6A 2.164(6) . ?
Cu8A Cu7A 2.718(6) 17 ?
S1A Cu1A 2.175(5) 17 ?
S1A Cu2A 2.177(5) 17 ?
S5A Cu3A 2.161(8) 17 ?
S5A Cu1A 2.170(8) 17 ?
S6A Cu8A 2.164(6) 17 ?
S6A Cu7A 2.180(6) 17 ?
Cu1B S2B 2.174(10) 11_565 ?
Cu1B S1B 2.178(11) . ?
Cu1B Cu2B 2.692(5) . ?
Cu1B Cu4B 2.733(6) . ?
Cu1B Cu6B 2.739(5) 11_565 ?
Cu1B Cu5B 2.756(5) . ?
Cu2B S3B 2.139(10) . ?
Cu2B S1B 2.168(10) . ?
Cu2B Cu3B 2.711(7) . ?
Cu2B Cu6B 2.753(5) . ?
Cu2B Cu7B 2.754(6) . ?
Cu3B S5B 2.145(15) . ?
Cu3B S1B 2.146(13) . ?
Cu3B Cu4B 2.711(6) . ?
Cu3B Cu8B 2.737(8) . ?
Cu3B Cu9B 2.769(8) . ?
Cu4B S4B 2.150(11) 11_565 ?
Cu4B S1B 2.182(11) . ?
Cu4B Cu7B 2.770(7) 11_565 ?
Cu4B Cu8B 2.774(7) 11_565 ?
Cu5B S2B 2.157(8) 11_565 ?
Cu5B S2B 2.158(8) . ?
Cu5B Cu6B 2.708(4) 11_565 ?
Cu5B Cu6B 2.708(4) . ?
Cu5B Cu1B 2.756(5) 11_565 ?
Cu6B S2B 2.133(9) . ?
Cu6B S3B 2.139(10) . ?
Cu6B Cu7B 2.730(5) . ?
Cu6B Cu1B 2.739(5) 11_565 ?
Cu7B S3B 2.175(13) . ?
Cu7B S4B 2.179(13) . ?
Cu7B Cu8B 2.689(6) . ?
Cu7B Cu4B 2.770(7) 11_565 ?
Cu8B S5B 2.100(14) . ?
Cu8B S4B 2.155(13) . ?
Cu8B Cu9B 2.757(5) . ?
Cu8B Cu4B 2.775(7) 11_565 ?
Cu9B S5B 2.171(19) 11_565 ?
Cu9B S5B 2.172(19) . ?
Cu9B Cu8B 2.757(5) 11_565 ?
Cu9B Cu3B 2.769(8) 11_565 ?
S2B Cu1B 2.173(10) 11_565 ?
S4B Cu4B 2.150(11) 11_565 ?
N1A C9A 1.406(5) . ?
N1A C13A 1.406(5) . ?
N1A C5A 1.409(5) . ?
N1A C1A 1.411(5) . ?
C1A C2A 1.523(5) . ?
C1A H1A1 0.9900 . ?
C1A H1A2 0.9900 . ?
C2A C3A 1.518(5) . ?
C2A H2A1 0.9900 . ?
C2A H2A2 0.9900 . ?
C3A C4A 1.521(5) . ?
C3A H3A1 0.9900 . ?
C3A H3A2 0.9900 . ?
C4A H4A1 0.9800 . ?
C4A H4A2 0.9800 . ?
C4A H4A3 0.9800 . ?
C5A C6A 1.522(5) . ?
C5A H5A1 0.9900 . ?
C5A H5A2 0.9900 . ?
C6A C7A 1.518(5) . ?
C6A H6A1 0.9900 . ?
C6A H6A2 0.9900 . ?
C7A C8A 1.521(5) . ?
C7A H7A1 0.9900 . ?
C7A H7A2 0.9900 . ?
C8A H8A1 0.9800 . ?
C8A H8A2 0.9800 . ?
C8A H8A3 0.9800 . ?
C9A C10A 1.523(5) . ?
C9A H9A1 0.9900 . ?
C9A H9A2 0.9900 . ?
C10A C11A 1.520(5) . ?
C10A H10A 0.9900 . ?
C10A H10B 0.9900 . ?
C11A C12A 1.519(5) . ?
C11A H11A 0.9900 . ?
C11A H11B 0.9900 . ?
C12A H12A 0.9800 . ?
C12A H12B 0.9800 . ?
C12A H12C 0.9800 . ?
C13A C14A 1.520(5) . ?
C13A H13A 0.9900 . ?
C13A H13B 0.9900 . ?
C14A C15A 1.518(5) . ?
C14A H14A 0.9900 . ?
C14A H14B 0.9900 . ?
C15A C16A 1.521(5) . ?
C15A H15A 0.9900 . ?
C15A H15B 0.9900 . ?
C16A H16A 0.9800 . ?
C16A H16B 0.9800 . ?
C16A H16C 0.9800 . ?
N1B C13B 1.405(5) . ?
N1B C1B 1.405(5) . ?
N1B C9B 1.406(5) . ?
N1B C5B 1.407(5) . ?
C1B C2B 1.519(5) . ?
C1B H1B1 0.9900 . ?
C1B H1B2 0.9900 . ?
C2B C3B 1.519(5) . ?
C2B H2B1 0.9900 . ?
C2B H2B2 0.9900 . ?
C3B C4B 1.519(5) . ?
C3B H3B1 0.9900 . ?
C3B H3B2 0.9900 . ?
C4B H4B1 0.9800 . ?
C4B H4B2 0.9800 . ?
C4B H4B3 0.9800 . ?
C5B C6B 1.520(5) . ?
C5B H5B1 0.9900 . ?
C5B H5B2 0.9900 . ?
C6B C7B 1.520(5) . ?
C6B H6B1 0.9900 . ?
C6B H6B2 0.9900 . ?
C7B C8B 1.521(5) . ?
C7B H7B1 0.9900 . ?
C7B H7B2 0.9900 . ?
C8B H8B1 0.9800 . ?
C8B H8B2 0.9800 . ?
C8B H8B3 0.9800 . ?
C9B C10B 1.519(5) . ?
C9B H9B1 0.9900 . ?
C9B H9B2 0.9900 . ?
C10B C11B 1.522(5) . ?
C10B H10C 0.9900 . ?
C10B H10D 0.9900 . ?
C11B C12B 1.522(5) . ?
C11B H11C 0.9900 . ?
C11B H11D 0.9900 . ?
C12B H12D 0.9800 . ?
C12B H12E 0.9800 . ?
C12B H12F 0.9800 . ?
C13B C14B 1.520(5) . ?
C13B H13C 0.9900 . ?
C13B H13D 0.9900 . ?
C14B C15B 1.520(5) . ?
C14B H14C 0.9900 . ?
C14B H14D 0.9900 . ?
C15B C16B 1.519(5) . ?
C15B H15C 0.9900 . ?
C15B H15D 0.9900 . ?
C16B H16D 0.9800 . ?
C16B H16E 0.9800 . ?
C16B H16F 0.9800 . ?
N1C C1C 1.403(5) . ?
N1C C5C 1.404(5) . ?
N1C C9C 1.413(5) . ?
N1C C13C 1.413(5) . ?
C1C C2C 1.515(5) . ?
C1C H1C1 0.9900 . ?
C1C H1C2 0.9900 . ?
C2C C3C 1.522(5) . ?
C2C H2C1 0.9900 . ?
C2C H2C2 0.9900 . ?
C3C C4C 1.519(5) . ?
C3C H3C1 0.9900 . ?
C3C H3C2 0.9900 . ?
C4C H4C1 0.9800 . ?
C4C H4C2 0.9800 . ?
C4C H4C3 0.9800 . ?
C5C C6C 1.514(5) . ?
C5C H5C1 0.9900 . ?
C5C H5C2 0.9900 . ?
C6C C7C 1.522(5) . ?
C6C H6C1 0.9900 . ?
C6C H6C2 0.9900 . ?
C7C C8C 1.519(5) . ?
C7C H7C1 0.9900 . ?
C7C H7C2 0.9900 . ?
C8C H8C1 0.9800 . ?
C8C H8C2 0.9800 . ?
C8C H8C3 0.9800 . ?
C9C C10C 1.522(5) . ?
C9C H9C1 0.9900 . ?
C9C H9C2 0.9900 . ?
C10C C11C 1.521(5) . ?
C10C H10E 0.9900 . ?
C10C H10F 0.9900 . ?
C11C C12C 1.521(5) . ?
C11C H11E 0.9900 . ?
C11C H11F 0.9900 . ?
C12C H12G 0.9800 . ?
C12C H12H 0.9800 . ?
C12C H12I 0.9800 . ?
C13C C14C 1.520(5) . ?
C13C H13E 0.9900 . ?
C13C H13F 0.9900 . ?
C14C C15C 1.518(5) . ?
C14C H14E 0.9900 . ?
C14C H14F 0.9900 . ?
C15C C16C 1.520(5) . ?
C15C H15E 0.9900 . ?
C15C H15F 0.9900 . ?
C16C H16G 0.9800 . ?
C16C H16H 0.9800 . ?
C16C H16I 0.9800 . ?
C1D N1D 1.408(5) . ?
C1D C2D 1.521(5) . ?
C1D H1D1 0.9900 . ?
C1D H1D2 0.9900 . ?
N1D C5D 1.404(5) . ?
N1D C9D 1.405(5) . ?
N1D C13D 1.407(5) . ?
C2D C3D 1.517(5) . ?
C2D H2D1 0.9900 . ?
C2D H2D2 0.9900 . ?
C3D C4D 1.521(5) . ?
C3D H3D1 0.9900 . ?
C3D H3D2 0.9900 . ?
C4D H4D1 0.9800 . ?
C4D H4D2 0.9800 . ?
C4D H4D3 0.9800 . ?
C5D C6D 1.520(5) . ?
C5D H5D1 0.9900 . ?
C5D H5D2 0.9900 . ?
C6D C7D 1.520(5) . ?
C6D H6D1 0.9900 . ?
C6D H6D2 0.9900 . ?
C7D C8D 1.520(5) . ?
C7D H7D1 0.9900 . ?
C7D H7D2 0.9900 . ?
C8D H8D1 0.9800 . ?
C8D H8D2 0.9800 . ?
C8D H8D3 0.9800 . ?
C9D C10D 1.521(5) . ?
C9D H9D1 0.9900 . ?
C9D H9D2 0.9900 . ?
C10D C11D 1.520(5) . ?
C10D H10G 0.9900 . ?
C10D H10H 0.9900 . ?
C11D C12D 1.520(5) . ?
C11D H11G 0.9900 . ?
C11D H11H 0.9900 . ?
C12D H12J 0.9800 . ?
C12D H12K 0.9800 . ?
C12D H12L 0.9800 . ?
C13D C14D 1.521(5) . ?
C13D H13G 0.9900 . ?
C13D H13H 0.9900 . ?
C14D C15D 1.520(5) . ?
C14D H14G 0.9900 . ?
C14D H14H 0.9900 . ?
C15D C16D 1.520(5) . ?
C15D H15G 0.9900 . ?
C15D H15H 0.9900 . ?
C16D H16J 0.9800 . ?
C16D H16K 0.9800 . ?
C16D H16L 0.9800 . ?

loop_
_geom_torsion_atom_site_label_1
_geom_torsion_atom_site_label_2
_geom_torsion_atom_site_label_3
_geom_torsion_atom_site_label_4
_geom_torsion
_geom_torsion_site_symmetry_1
_geom_torsion_site_symmetry_2
_geom_torsion_site_symmetry_3
_geom_torsion_site_symmetry_4
_geom_torsion_publ_flag
S5A Cu1A Cu2A S3A 0.3(5) 17 . . . ?
S1A Cu1A Cu2A S3A -159.9(5) . . . . ?
Cu2A Cu1A Cu2A S3A 163.8(3) 17 . . . ?
Cu3A Cu1A Cu2A S3A 28.2(4) . . . . ?
Cu6A Cu1A Cu2A S3A 74.6(4) 17 . . . ?
S5A Cu1A Cu2A S1A 160.2(4) 17 . . . ?
Cu2A Cu1A Cu2A S1A -36.2(3) 17 . . . ?
Cu3A Cu1A Cu2A S1A -171.9(3) . . . . ?
Cu6A Cu1A Cu2A S1A -125.5(3) 17 . . . ?
S5A Cu1A Cu2A Cu1A -163.6(3) 17 . . 17 ?
S1A Cu1A Cu2A Cu1A 36.1(3) . . . 17 ?
Cu2A Cu1A Cu2A Cu1A -0.13(18) 17 . . 17 ?
Cu3A Cu1A Cu2A Cu1A -135.79(11) . . . 17 ?
Cu6A Cu1A Cu2A Cu1A -89.4(2) 17 . . 17 ?
S5A Cu1A Cu2A Cu4A -28.2(4) 17 . . . ?
S1A Cu1A Cu2A Cu4A 171.6(3) . . . . ?
Cu2A Cu1A Cu2A Cu4A 135.31(11) 17 . . . ?
Cu3A Cu1A Cu2A Cu4A -0.35(13) . . . . ?
Cu6A Cu1A Cu2A Cu4A 46.1(2) 17 . . . ?
S5A Cu1A Cu2A Cu5A -72.8(4) 17 . . . ?
S1A Cu1A Cu2A Cu5A 126.9(3) . . . . ?
Cu2A Cu1A Cu2A Cu5A 90.7(2) 17 . . . ?
Cu3A Cu1A Cu2A Cu5A -45.0(2) . . . . ?
Cu6A Cu1A Cu2A Cu5A 1.4(4) 17 . . . ?
S5A Cu1A Cu3A S2A 176.6(5) 17 . . . ?
S1A Cu1A Cu3A S2A 11.6(6) . . . . ?
Cu2A Cu1A Cu3A S2A -69.3(5) 17 . . . ?
Cu2A Cu1A Cu3A S2A 21.7(4) . . . . ?
Cu6A Cu1A Cu3A S2A -122.8(4) 17 . . . ?
S1A Cu1A Cu3A S5A -165.0(5) . . . 17 ?
Cu2A Cu1A Cu3A S5A 114.1(4) 17 . . 17 ?
Cu2A Cu1A Cu3A S5A -154.9(3) . . . 17 ?
Cu6A Cu1A Cu3A S5A 60.6(3) 17 . . 17 ?
S5A Cu1A Cu3A Cu7A -146.2(3) 17 . . . ?
S1A Cu1A Cu3A Cu7A 48.9(4) . . . . ?
Cu2A Cu1A Cu3A Cu7A -32.1(3) 17 . . . ?
Cu2A Cu1A Cu3A Cu7A 58.97(15) . . . . ?
Cu6A Cu1A Cu3A Cu7A -85.54(15) 17 . . . ?
S5A Cu1A Cu3A Cu6A -60.6(3) 17 . . 17 ?
S1A Cu1A Cu3A Cu6A 134.4(4) . . . 17 ?
Cu2A Cu1A Cu3A Cu6A 53.5(2) 17 . . 17 ?
Cu2A Cu1A Cu3A Cu6A 144.50(14) . . . 17 ?
S5A Cu1A Cu3A Cu4A 155.2(3) 17 . . . ?
S1A Cu1A Cu3A Cu4A -9.8(4) . . . . ?
Cu2A Cu1A Cu3A Cu4A -90.7(2) 17 . . . ?
Cu2A Cu1A Cu3A Cu4A 0.34(13) . . . . ?
Cu6A Cu1A Cu3A Cu4A -144.16(15) 17 . . . ?
S3A Cu2A Cu4A S2A -175.2(5) . . . . ?
S1A Cu2A Cu4A S2A -11.2(6) . . . . ?
Cu1A Cu2A Cu4A S2A 68.3(5) 17 . . . ?
Cu1A Cu2A Cu4A S2A -21.4(4) . . . . ?
Cu5A Cu2A Cu4A S2A 124.2(4) . . . . ?
S1A Cu2A Cu4A S3A 164.0(5) . . . . ?
Cu1A Cu2A Cu4A S3A -116.5(4) 17 . . . ?
Cu1A Cu2A Cu4A S3A 153.8(3) . . . . ?
Cu5A Cu2A Cu4A S3A -60.6(3) . . . . ?
S3A Cu2A Cu4A Cu7A 146.7(3) . . . . ?
S1A Cu2A Cu4A Cu7A -49.3(4) . . . . ?
Cu1A Cu2A Cu4A Cu7A 30.2(3) 17 . . . ?
Cu1A Cu2A Cu4A Cu7A -59.51(14) . . . . ?
Cu5A Cu2A Cu4A Cu7A 86.07(15) . . . . ?
S3A Cu2A Cu4A Cu5A 60.6(3) . . . . ?
S1A Cu2A Cu4A Cu5A -135.4(4) . . . . ?
Cu1A Cu2A Cu4A Cu5A -55.9(2) 17 . . . ?
Cu1A Cu2A Cu4A Cu5A -145.58(16) . . . . ?
S3A Cu2A Cu4A Cu3A -153.4(3) . . . . ?
S1A Cu2A Cu4A Cu3A 10.6(4) . . . . ?
Cu1A Cu2A Cu4A Cu3A 90.0(2) 17 . . . ?
Cu1A Cu2A Cu4A Cu3A 0.34(13) . . . . ?
Cu5A Cu2A Cu4A Cu3A 145.93(16) . . . . ?
S5A Cu3A Cu4A S2A -172.8(5) 17 . . . ?
Cu1A Cu3A Cu4A S2A 160.4(3) . . . . ?
Cu7A Cu3A Cu4A S2A 62.0(3) . . . . ?
Cu6A Cu3A Cu4A S2A 115.7(4) 17 . . . ?
S2A Cu3A Cu4A S3A 170.3(5) . . . . ?
S5A Cu3A Cu4A S3A -2.5(5) 17 . . . ?
Cu1A Cu3A Cu4A S3A -29.3(4) . . . . ?
Cu7A Cu3A Cu4A S3A -127.6(4) . . . . ?
Cu6A Cu3A Cu4A S3A -73.9(4) 17 . . . ?
S2A Cu3A Cu4A Cu7A -62.0(3) . . . . ?
S5A Cu3A Cu4A Cu7A 125.1(4) 17 . . . ?
Cu1A Cu3A Cu4A Cu7A 98.31(14) . . . . ?
Cu6A Cu3A Cu4A Cu7A 53.7(2) 17 . . . ?
S2A Cu3A Cu4A Cu2A -160.7(3) . . . . ?
S5A Cu3A Cu4A Cu2A 26.5(4) 17 . . . ?
Cu1A Cu3A Cu4A Cu2A -0.34(13) . . . . ?
Cu7A Cu3A Cu4A Cu2A -98.66(14) . . . . ?
Cu6A Cu3A Cu4A Cu2A -45.0(2) 17 . . . ?
S2A Cu3A Cu4A Cu5A -115.9(4) . . . . ?
S5A Cu3A Cu4A Cu5A 71.2(4) 17 . . . ?
Cu1A Cu3A Cu4A Cu5A 44.4(3) . . . . ?
Cu7A Cu3A Cu4A Cu5A -53.9(2) . . . . ?
Cu6A Cu3A Cu4A Cu5A -0.2(4) 17 . . . ?
S1A Cu2A Cu5A S3A -163.6(5) . . . . ?
Cu1A Cu2A Cu5A S3A -153.3(3) 17 . . . ?
Cu1A Cu2A Cu5A S3A 116.1(4) . . . . ?
Cu4A Cu2A Cu5A S3A 62.2(3) . . . . ?
S3A Cu2A Cu5A S4A 175.7(5) . . . . ?
S1A Cu2A Cu5A S4A 12.1(6) . . . . ?
Cu1A Cu2A Cu5A S4A 22.4(4) 17 . . . ?
Cu1A Cu2A Cu5A S4A -68.2(5) . . . . ?
Cu4A Cu2A Cu5A S4A -122.1(4) . . . . ?
S3A Cu2A Cu5A Cu6A 153.0(3) . . . . ?
S1A Cu2A Cu5A Cu6A -10.6(4) . . . . ?
Cu1A Cu2A Cu5A Cu6A -0.31(15) 17 . . . ?
Cu1A Cu2A Cu5A Cu6A -90.9(2) . . . . ?
Cu4A Cu2A Cu5A Cu6A -144.78(17) . . . . ?
S3A Cu2A Cu5A Cu8A -147.4(3) . . . . ?
S1A Cu2A Cu5A Cu8A 49.0(4) . . . . ?
Cu1A Cu2A Cu5A Cu8A 59.26(15) 17 . . . ?
Cu1A Cu2A Cu5A Cu8A -31.3(3) . . . . ?
Cu4A Cu2A Cu5A Cu8A -85.22(15) . . . . ?
S3A Cu2A Cu5A Cu4A -62.2(3) . . . . ?
S1A Cu2A Cu5A Cu4A 134.2(4) . . . . ?
Cu1A Cu2A Cu5A Cu4A 144.48(16) 17 . . . ?
Cu1A Cu2A Cu5A Cu4A 53.9(2) . . . . ?
S2A Cu4A Cu5A S3A 170.1(5) . . . . ?
Cu7A Cu4A Cu5A S3A -160.6(3) . . . . ?
Cu2A Cu4A Cu5A S3A -61.9(3) . . . . ?
Cu3A Cu4A Cu5A S3A -116.1(4) . . . . ?
S2A Cu4A Cu5A S4A -2.6(6) . . . . ?
S3A Cu4A Cu5A S4A -172.7(5) . . . . ?
Cu7A Cu4A Cu5A S4A 26.7(4) . . . . ?
Cu2A Cu4A Cu5A S4A 125.4(4) . . . . ?
Cu3A Cu4A Cu5A S4A 71.2(5) . . . . ?
S2A Cu4A Cu5A Cu6A -74.7(5) . . . . ?
S3A Cu4A Cu5A Cu6A 115.3(4) . . . . ?
Cu7A Cu4A Cu5A Cu6A -45.3(3) . . . . ?
Cu2A Cu4A Cu5A Cu6A 53.3(2) . . . . ?
Cu3A Cu4A Cu5A Cu6A -0.9(4) . . . . ?
S2A Cu4A Cu5A Cu8A -29.9(4) . . . . ?
S3A Cu4A Cu5A Cu8A 160.0(3) . . . . ?
Cu7A Cu4A Cu5A Cu8A -0.56(14) . . . . ?
Cu2A Cu4A Cu5A Cu8A 98.06(15) . . . . ?
Cu3A Cu4A Cu5A Cu8A 43.9(3) . . . . ?
S2A Cu4A Cu5A Cu2A -128.0(4) . . . . ?
S3A Cu4A Cu5A Cu2A 61.9(3) . . . . ?
Cu7A Cu4A Cu5A Cu2A -98.62(15) . . . . ?
Cu3A Cu4A Cu5A Cu2A -54.2(2) . . . . ?
S3A Cu5A Cu6A S5A -0.8(6) . . . . ?
S4A Cu5A Cu6A S5A 171.4(5) . . . . ?
Cu8A Cu5A Cu6A S5A -127.3(4) . . . . ?
Cu2A Cu5A Cu6A S5A -29.2(4) . . . . ?
Cu4A Cu5A Cu6A S5A -72.8(5) . . . . ?
S3A Cu5A Cu6A S4A -172.1(5) . . . . ?
Cu8A Cu5A Cu6A S4A 61.4(4) . . . . ?
Cu2A Cu5A Cu6A S4A 159.4(4) . . . . ?
Cu4A Cu5A Cu6A S4A 115.8(4) . . . . ?
S3A Cu5A Cu6A Cu8A 126.5(4) . . . . ?
S4A Cu5A Cu6A Cu8A -61.4(4) . . . . ?
Cu2A Cu5A Cu6A Cu8A 98.05(15) . . . . ?
Cu4A Cu5A Cu6A Cu8A 54.4(2) . . . . ?
S3A Cu5A Cu6A Cu1A 28.7(4) . . . 17 ?
S4A Cu5A Cu6A Cu1A -159.1(4) . . . 17 ?
Cu8A Cu5A Cu6A Cu1A -97.74(15) . . . 17 ?
Cu2A Cu5A Cu6A Cu1A 0.31(14) . . . 17 ?
Cu4A Cu5A Cu6A Cu1A -43.3(3) . . . 17 ?
S3A Cu5A Cu6A Cu3A 73.2(5) . . . 17 ?
S4A Cu5A Cu6A Cu3A -114.6(4) . . . 17 ?
Cu8A Cu5A Cu6A Cu3A -53.2(2) . . . 17 ?
Cu2A Cu5A Cu6A Cu3A 44.8(3) . . . 17 ?
Cu4A Cu5A Cu6A Cu3A 1.2(4) . . . 17 ?
S3A Cu4A Cu7A S2A -174.7(5) . . . . ?
Cu2A Cu4A Cu7A S2A 147.0(3) . . . . ?
Cu5A Cu4A Cu7A S2A -153.0(3) . . . . ?
Cu3A Cu4A Cu7A S2A 61.0(3) . . . . ?
S2A Cu4A Cu7A S6A 163.5(5) . . . . ?
S3A Cu4A Cu7A S6A -11.2(6) . . . . ?
Cu2A Cu4A Cu7A S6A -49.5(4) . . . . ?
Cu5A Cu4A Cu7A S6A 10.5(4) . . . . ?
Cu3A Cu4A Cu7A S6A -135.6(4) . . . . ?
S2A Cu4A Cu7A Cu8A -116.5(4) . . . 17 ?
S3A Cu4A Cu7A Cu8A 68.7(5) . . . 17 ?
Cu2A Cu4A Cu7A Cu8A 30.4(3) . . . 17 ?
Cu5A Cu4A Cu7A Cu8A 90.5(2) . . . 17 ?
Cu3A Cu4A Cu7A Cu8A -55.6(2) . . . 17 ?
S2A Cu4A Cu7A Cu3A -61.0(3) . . . . ?
S3A Cu4A Cu7A Cu3A 124.3(4) . . . . ?
Cu2A Cu4A Cu7A Cu3A 86.01(14) . . . . ?
Cu5A Cu4A Cu7A Cu3A 146.08(15) . . . . ?
S2A Cu4A Cu7A Cu8A 153.5(3) . . . . ?
S3A Cu4A Cu7A Cu8A -21.2(4) . . . . ?
Cu2A Cu4A Cu7A Cu8A -59.51(15) . . . . ?
Cu5A Cu4A Cu7A Cu8A 0.56(14) . . . . ?
Cu3A Cu4A Cu7A Cu8A -145.52(15) . . . . ?
S5A Cu3A Cu7A S2A 175.8(5) 17 . . . ?
Cu1A Cu3A Cu7A S2A -146.3(3) . . . . ?
Cu6A Cu3A Cu7A S2A 154.0(3) 17 . . . ?
Cu4A Cu3A Cu7A S2A -61.5(3) . . . . ?
S2A Cu3A Cu7A S6A -163.7(5) . . . . ?
S5A Cu3A Cu7A S6A 12.0(6) 17 . . . ?
Cu1A Cu3A Cu7A S6A 50.0(4) . . . . ?
Cu6A Cu3A Cu7A S6A -9.7(4) 17 . . . ?
Cu4A Cu3A Cu7A S6A 134.8(4) . . . . ?
S2A Cu3A Cu7A Cu4A 61.5(3) . . . . ?
S5A Cu3A Cu7A Cu4A -122.7(4) 17 . . . ?
Cu1A Cu3A Cu7A Cu4A -84.76(15) . . . . ?
Cu6A Cu3A Cu7A Cu4A -144.45(15) 17 . . . ?
S2A Cu3A Cu7A Cu8A -153.5(3) . . . 17 ?
S5A Cu3A Cu7A Cu8A 22.3(4) 17 . . 17 ?
Cu1A Cu3A Cu7A Cu8A 60.27(15) . . . 17 ?
Cu6A Cu3A Cu7A Cu8A 0.58(13) 17 . . 17 ?
Cu4A Cu3A Cu7A Cu8A 145.03(15) . . . 17 ?
S2A Cu3A Cu7A Cu8A 116.5(4) . . . . ?
S5A Cu3A Cu7A Cu8A -67.8(5) 17 . . . ?
Cu1A Cu3A Cu7A Cu8A -29.8(3) . . . . ?
Cu6A Cu3A Cu7A Cu8A -89.5(3) 17 . . . ?
Cu4A Cu3A Cu7A Cu8A 55.0(3) . . . . ?
S5A Cu6A Cu8A S4A -173.5(5) . . . . ?
Cu5A Cu6A Cu8A S4A 62.0(3) . . . . ?
Cu1A Cu6A Cu8A S4A 148.8(4) 17 . . . ?
Cu3A Cu6A Cu8A S4A -152.0(4) 17 . . . ?
S5A Cu6A Cu8A S6A -9.8(6) . . . . ?
S4A Cu6A Cu8A S6A 163.7(5) . . . . ?
Cu5A Cu6A Cu8A S6A -134.3(4) . . . . ?
Cu1A Cu6A Cu8A S6A -47.5(4) 17 . . . ?
Cu3A Cu6A Cu8A S6A 11.8(4) 17 . . . ?
S5A Cu6A Cu8A Cu7A -21.0(4) . . . 17 ?
S4A Cu6A Cu8A Cu7A 152.5(4) . . . 17 ?
Cu5A Cu6A Cu8A Cu7A -145.50(15) . . . 17 ?
Cu1A Cu6A Cu8A Cu7A -58.68(15) 17 . . 17 ?
Cu3A Cu6A Cu8A Cu7A 0.58(13) 17 . . 17 ?
S5A Cu6A Cu8A Cu5A 124.5(4) . . . . ?
S4A Cu6A Cu8A Cu5A -62.0(3) . . . . ?
Cu1A Cu6A Cu8A Cu5A 86.82(15) 17 . . . ?
Cu3A Cu6A Cu8A Cu5A 146.07(16) 17 . . . ?
S5A Cu6A Cu8A Cu7A 69.9(5) . . . . ?
S4A Cu6A Cu8A Cu7A -116.5(4) . . . . ?
Cu5A Cu6A Cu8A Cu7A -54.6(3) . . . . ?
Cu1A Cu6A Cu8A Cu7A 32.2(3) 17 . . . ?
Cu3A Cu6A Cu8A Cu7A 91.5(3) 17 . . . ?
S3A Cu5A Cu8A S4A 176.5(5) . . . . ?
Cu6A Cu5A Cu8A S4A -61.6(3) . . . . ?
Cu2A Cu5A Cu8A S4A -146.8(3) . . . . ?
Cu4A Cu5A Cu8A S4A 154.2(3) . . . . ?
S3A Cu5A Cu8A S6A 13.4(6) . . . . ?
S4A Cu5A Cu8A S6A -163.1(5) . . . . ?
Cu6A Cu5A Cu8A S6A 135.3(4) . . . . ?
Cu2A Cu5A Cu8A S6A 50.1(4) . . . . ?
Cu4A Cu5A Cu8A S6A -8.9(4) . . . . ?
S3A Cu5A Cu8A Cu7A -67.5(5) . . . 17 ?
S4A Cu5A Cu8A Cu7A 115.9(4) . . . 17 ?
Cu6A Cu5A Cu8A Cu7A 54.4(2) . . . 17 ?
Cu2A Cu5A Cu8A Cu7A -30.9(3) . . . 17 ?
Cu4A Cu5A Cu8A Cu7A -89.9(2) . . . 17 ?
S3A Cu5A Cu8A Cu6A -121.9(4) . . . . ?
S4A Cu5A Cu8A Cu6A 61.6(3) . . . . ?
Cu2A Cu5A Cu8A Cu6A -85.22(15) . . . . ?
Cu4A Cu5A Cu8A Cu6A -144.21(16) . . . . ?
S3A Cu5A Cu8A Cu7A 22.9(4) . . . . ?
S4A Cu5A Cu8A Cu7A -153.7(3) . . . . ?
Cu6A Cu5A Cu8A Cu7A 144.76(16) . . . . ?
Cu2A Cu5A Cu8A Cu7A 59.54(15) . . . . ?
Cu4A Cu5A Cu8A Cu7A 0.56(14) . . . . ?
S2A Cu7A Cu8A S4A -0.2(5) . . . . ?
S6A Cu7A Cu8A S4A 159.3(5) . . . . ?
Cu4A Cu7A Cu8A S4A -29.0(4) . . . . ?
Cu8A Cu7A Cu8A S4A -165.0(3) 17 . . . ?
Cu3A Cu7A Cu8A S4A -74.7(5) . . . . ?
S2A Cu7A Cu8A S6A -159.4(5) . . . . ?
Cu4A Cu7A Cu8A S6A 171.7(3) . . . . ?
Cu8A Cu7A Cu8A S6A 35.7(3) 17 . . . ?
Cu3A Cu7A Cu8A S6A 126.0(4) . . . . ?
S2A Cu7A Cu8A Cu7A 164.1(3) . . . 17 ?
S6A Cu7A Cu8A Cu7A -36.5(3) . . . 17 ?
Cu4A Cu7A Cu8A Cu7A 135.24(12) . . . 17 ?
Cu8A Cu7A Cu8A Cu7A -0.77(19) 17 . . 17 ?
Cu3A Cu7A Cu8A Cu7A 89.5(3) . . . 17 ?
S2A Cu7A Cu8A Cu6A 73.0(4) . . . . ?
S6A Cu7A Cu8A Cu6A -127.5(4) . . . . ?
Cu4A Cu7A Cu8A Cu6A 44.2(3) . . . . ?
Cu8A Cu7A Cu8A Cu6A -91.8(3) 17 . . . ?
Cu3A Cu7A Cu8A Cu6A -1.5(4) . . . . ?
S2A Cu7A Cu8A Cu5A 28.3(4) . . . . ?
S6A Cu7A Cu8A Cu5A -172.3(3) . . . . ?
Cu4A Cu7A Cu8A Cu5A -0.57(14) . . . . ?
Cu8A Cu7A Cu8A Cu5A -136.57(12) 17 . . . ?
Cu3A Cu7A Cu8A Cu5A -46.3(3) . . . . ?
S5A Cu1A S1A Cu1A 174.7(11) 17 . . 17 ?
Cu2A Cu1A S1A Cu1A 65.33(18) 17 . . 17 ?
Cu2A Cu1A S1A Cu1A -65.27(18) . . . 17 ?
Cu3A Cu1A S1A Cu1A -52.2(3) . . . 17 ?
Cu6A Cu1A S1A Cu1A 52.8(3) 17 . . 17 ?
S5A Cu1A S1A Cu2A -120.0(11) 17 . . . ?
Cu2A Cu1A S1A Cu2A 130.6(4) 17 . . . ?
Cu3A Cu1A S1A Cu2A 13.0(4) . . . . ?
Cu6A Cu1A S1A Cu2A 118.1(3) 17 . . . ?
S5A Cu1A S1A Cu2A 109.4(11) 17 . . 17 ?
Cu2A Cu1A S1A Cu2A -130.6(4) . . . 17 ?
Cu3A Cu1A S1A Cu2A -117.6(3) . . . 17 ?
Cu6A Cu1A S1A Cu2A -12.5(4) 17 . . 17 ?
S3A Cu2A S1A Cu1A -114.3(10) . . . 17 ?
Cu1A Cu2A S1A Cu1A 130.8(3) . . . 17 ?
Cu4A Cu2A S1A Cu1A 117.6(2) . . . 17 ?
Cu5A Cu2A S1A Cu1A 13.3(4) . . . 17 ?
S3A Cu2A S1A Cu1A 114.9(10) . . . . ?
Cu1A Cu2A S1A Cu1A -130.8(3) 17 . . . ?
Cu4A Cu2A S1A Cu1A -13.2(4) . . . . ?
Cu5A Cu2A S1A Cu1A -117.5(3) . . . . ?
Cu1A Cu2A S1A Cu2A -65.42(18) 17 . . 17 ?
Cu1A Cu2A S1A Cu2A 65.35(18) . . . 17 ?
Cu4A Cu2A S1A Cu2A 52.2(3) . . . 17 ?
Cu5A Cu2A S1A Cu2A -52.1(3) . . . 17 ?
S6A Cu7A S2A Cu4A -138.4(10) . . . . ?
Cu8A Cu7A S2A Cu4A 120.2(3) 17 . . . ?
Cu3A Cu7A S2A Cu4A 81.8(3) . . . . ?
Cu8A Cu7A S2A Cu4A -38.5(4) . . . . ?
S6A Cu7A S2A Cu3A 139.7(10) . . . . ?
Cu4A Cu7A S2A Cu3A -81.8(3) . . . . ?
Cu8A Cu7A S2A Cu3A 38.4(4) 17 . . . ?
Cu8A Cu7A S2A Cu3A -120.3(3) . . . . ?
Cu2A Cu4A S2A Cu7A -52.1(4) . . . . ?
Cu5A Cu4A S2A Cu7A 39.2(4) . . . . ?
Cu3A Cu4A S2A Cu7A -80.9(3) . . . . ?
Cu7A Cu4A S2A Cu3A 80.9(3) . . . . ?
Cu2A Cu4A S2A Cu3A 28.9(5) . . . . ?
Cu5A Cu4A S2A Cu3A 120.2(3) . . . . ?
Cu1A Cu3A S2A Cu7A 51.4(5) . . . . ?
Cu6A Cu3A S2A Cu7A -36.9(4) 17 . . . ?
Cu4A Cu3A S2A Cu7A 79.9(3) . . . . ?
Cu1A Cu3A S2A Cu4A -28.4(5) . . . . ?
Cu7A Cu3A S2A Cu4A -79.9(3) . . . . ?
Cu6A Cu3A S2A Cu4A -116.8(3) 17 . . . ?
Cu6A Cu5A S3A Cu2A -38.1(4) . . . . ?
Cu8A Cu5A S3A Cu2A 50.3(4) . . . . ?
Cu4A Cu5A S3A Cu2A 79.7(3) . . . . ?
Cu6A Cu5A S3A Cu4A -117.8(3) . . . . ?
Cu8A Cu5A S3A Cu4A -29.4(5) . . . . ?
Cu2A Cu5A S3A Cu4A -79.7(3) . . . . ?
S1A Cu2A S3A Cu5A 139.3(9) . . . . ?
Cu1A Cu2A S3A Cu5A 38.4(4) 17 . . . ?
Cu1A Cu2A S3A Cu5A -119.1(3) . . . . ?
Cu4A Cu2A S3A Cu5A -81.3(3) . . . . ?
S1A Cu2A S3A Cu4A -139.4(9) . . . . ?
Cu1A Cu2A S3A Cu4A 119.7(3) 17 . . . ?
Cu1A Cu2A S3A Cu4A -37.9(4) . . . . ?
Cu5A Cu2A S3A Cu4A 81.3(3) . . . . ?
Cu7A Cu4A S3A Cu5A 29.0(5) . . . . ?
Cu2A Cu4A S3A Cu5A 81.3(3) . . . . ?
Cu3A Cu4A S3A Cu5A 120.0(3) . . . . ?
Cu7A Cu4A S3A Cu2A -52.4(4) . . . . ?
Cu5A Cu4A S3A Cu2A -81.3(3) . . . . ?
Cu3A Cu4A S3A Cu2A 38.6(4) . . . . ?
Cu5A Cu6A S4A Cu8A -80.9(3) . . . . ?
Cu1A Cu6A S4A Cu8A -49.2(5) 17 . . . ?
Cu3A Cu6A S4A Cu8A 39.7(4) 17 . . . ?
Cu8A Cu6A S4A Cu5A 80.9(3) . . . . ?
Cu1A Cu6A S4A Cu5A 31.6(6) 17 . . . ?
Cu3A Cu6A S4A Cu5A 120.6(3) 17 . . . ?
S6A Cu8A S4A Cu6A -141.1(10) . . . . ?
Cu7A Cu8A S4A Cu6A -39.6(5) 17 . . . ?
Cu5A Cu8A S4A Cu6A 80.4(3) . . . . ?
Cu7A Cu8A S4A Cu6A 118.4(3) . . . . ?
S6A Cu8A S4A Cu5A 138.5(10) . . . . ?
Cu7A Cu8A S4A Cu5A -120.0(3) 17 . . . ?
Cu6A Cu8A S4A Cu5A -80.4(3) . . . . ?
Cu7A Cu8A S4A Cu5A 38.0(4) . . . . ?
Cu8A Cu5A S4A Cu6A -80.8(3) . . . . ?
Cu2A Cu5A S4A Cu6A -30.0(5) . . . . ?
Cu4A Cu5A S4A Cu6A -117.4(3) . . . . ?
Cu6A Cu5A S4A Cu8A 80.8(3) . . . . ?
Cu2A Cu5A S4A Cu8A 50.8(5) . . . . ?
Cu4A Cu5A S4A Cu8A -36.6(5) . . . . ?
Cu5A Cu6A S5A Cu3A 119.6(3) . . . 17 ?
Cu8A Cu6A S5A Cu3A 28.5(4) . . . 17 ?
Cu1A Cu6A S5A Cu3A 80.1(2) 17 . . 17 ?
Cu5A Cu6A S5A Cu1A 39.5(4) . . . 17 ?
Cu8A Cu6A S5A Cu1A -51.6(4) . . . 17 ?
Cu3A Cu6A S5A Cu1A -80.1(2) 17 . . 17 ?
Cu7A Cu8A S6A Cu8A 65.6(2) 17 . . 17 ?
Cu6A Cu8A S6A Cu8A 51.2(3) . . . 17 ?
Cu5A Cu8A S6A Cu8A -52.9(3) . . . 17 ?
Cu7A Cu8A S6A Cu8A -65.1(2) . . . 17 ?
S4A Cu8A S6A Cu7A -114.3(11) . . . . ?
Cu7A Cu8A S6A Cu7A 130.6(4) 17 . . . ?
Cu6A Cu8A S6A Cu7A 116.3(3) . . . . ?
Cu5A Cu8A S6A Cu7A 12.2(5) . . . . ?
S4A Cu8A S6A Cu7A 115.1(11) . . . 17 ?
Cu6A Cu8A S6A Cu7A -14.3(5) . . . 17 ?
Cu5A Cu8A S6A Cu7A -118.4(3) . . . 17 ?
Cu7A Cu8A S6A Cu7A -130.6(4) . . . 17 ?
S2A Cu7A S6A Cu8A 113.8(12) . . . . ?
Cu4A Cu7A S6A Cu8A -13.0(5) . . . . ?
Cu8A Cu7A S6A Cu8A -131.3(4) 17 . . . ?
Cu3A Cu7A S6A Cu8A -118.1(3) . . . . ?
S2A Cu7A S6A Cu8A -114.9(12) . . . 17 ?
Cu4A Cu7A S6A Cu8A 118.4(3) . . . 17 ?
Cu3A Cu7A S6A Cu8A 13.2(5) . . . 17 ?
Cu8A Cu7A S6A Cu8A 131.3(4) . . . 17 ?
Cu4A Cu7A S6A Cu7A 52.4(3) . . . 17 ?
Cu8A Cu7A S6A Cu7A -65.9(2) 17 . . 17 ?
Cu3A Cu7A S6A Cu7A -52.7(3) . . . 17 ?
Cu8A Cu7A S6A Cu7A 65.4(2) . . . 17 ?
S2B Cu1B Cu2B S3B 0.6(7) 11_565 . . . ?
S1B Cu1B Cu2B S3B -160.8(7) . . . . ?
Cu4B Cu1B Cu2B S3B 162.5(5) . . . . ?
Cu6B Cu1B Cu2B S3B 71.8(6) 11_565 . . . ?
Cu5B Cu1B Cu2B S3B 28.5(5) . . . . ?
S2B Cu1B Cu2B S1B 161.4(6) 11_565 . . . ?
Cu4B Cu1B Cu2B S1B -36.7(4) . . . . ?
Cu6B Cu1B Cu2B S1B -127.4(5) 11_565 . . . ?
Cu5B Cu1B Cu2B S1B -170.7(4) . . . . ?
S2B Cu1B Cu2B Cu3B -162.5(4) 11_565 . . . ?
S1B Cu1B Cu2B Cu3B 36.1(4) . . . . ?
Cu4B Cu1B Cu2B Cu3B -0.58(19) . . . . ?
Cu6B Cu1B Cu2B Cu3B -91.3(3) 11_565 . . . ?
Cu5B Cu1B Cu2B Cu3B -134.54(18) . . . . ?
S2B Cu1B Cu2B Cu6B -28.4(4) 11_565 . . . ?
S1B Cu1B Cu2B Cu6B 170.3(4) . . . . ?
Cu4B Cu1B Cu2B Cu6B 133.53(17) . . . . ?
Cu6B Cu1B Cu2B Cu6B 42.8(3) 11_565 . . . ?
Cu5B Cu1B Cu2B Cu6B -0.42(16) . . . . ?
S2B Cu1B Cu2B Cu7B -73.4(5) 11_565 . . . ?
S1B Cu1B Cu2B Cu7B 125.2(5) . . . . ?
Cu4B Cu1B Cu2B Cu7B 88.5(3) . . . . ?
Cu6B Cu1B Cu2B Cu7B -2.2(4) 11_565 . . . ?
Cu5B Cu1B Cu2B Cu7B -45.5(3) . . . . ?
S3B Cu2B Cu3B S5B -1.5(10) . . . . ?
S1B Cu2B Cu3B S5B -161.6(9) . . . . ?
Cu1B Cu2B Cu3B S5B 161.6(8) . . . . ?
Cu6B Cu2B Cu3B S5B 70.2(9) . . . . ?
Cu7B Cu2B Cu3B S5B 26.4(9) . . . . ?
S3B Cu2B Cu3B S1B 160.1(6) . . . . ?
Cu1B Cu2B Cu3B S1B -36.8(3) . . . . ?
Cu6B Cu2B Cu3B S1B -128.3(4) . . . . ?
Cu7B Cu2B Cu3B S1B -172.1(4) . . . . ?
S3B Cu2B Cu3B Cu4B -162.5(4) . . . . ?
S1B Cu2B Cu3B Cu4B 37.4(3) . . . . ?
Cu1B Cu2B Cu3B Cu4B 0.59(19) . . . . ?
Cu6B Cu2B Cu3B Cu4B -90.8(3) . . . . ?
Cu7B Cu2B Cu3B Cu4B -134.6(2) . . . . ?
S3B Cu2B Cu3B Cu8B -27.6(5) . . . . ?
S1B Cu2B Cu3B Cu8B 172.4(4) . . . . ?
Cu1B Cu2B Cu3B Cu8B 135.5(2) . . . . ?
Cu6B Cu2B Cu3B Cu8B 44.1(3) . . . . ?
Cu7B Cu2B Cu3B Cu8B 0.3(2) . . . . ?
S3B Cu2B Cu3B Cu9B -74.1(5) . . . . ?
S1B Cu2B Cu3B Cu9B 125.8(4) . . . . ?
Cu1B Cu2B Cu3B Cu9B 89.0(3) . . . . ?
Cu6B Cu2B Cu3B Cu9B -2.4(4) . . . . ?
Cu7B Cu2B Cu3B Cu9B -46.2(3) . . . . ?
S5B Cu3B Cu4B S4B 1.3(10) . . . 11_565 ?
S1B Cu3B Cu4B S4B -160.3(7) . . . 11_565 ?
Cu2B Cu3B Cu4B S4B 162.5(6) . . . 11_565 ?
Cu8B Cu3B Cu4B S4B 71.7(6) . . . 11_565 ?
Cu9B Cu3B Cu4B S4B 28.4(6) . . . 11_565 ?
S5B Cu3B Cu4B S1B 161.5(8) . . . . ?
Cu2B Cu3B Cu4B S1B -37.2(3) . . . . ?
Cu8B Cu3B Cu4B S1B -128.0(4) . . . . ?
Cu9B Cu3B Cu4B S1B -171.3(4) . . . . ?
S5B Cu3B Cu4B Cu1B -161.8(7) . . . . ?
S1B Cu3B Cu4B Cu1B 36.6(3) . . . . ?
Cu2B Cu3B Cu4B Cu1B -0.58(19) . . . . ?
Cu8B Cu3B Cu4B Cu1B -91.4(3) . . . . ?
Cu9B Cu3B Cu4B Cu1B -134.69(17) . . . . ?
S5B Cu3B Cu4B Cu7B -73.1(8) . . . 11_565 ?
S1B Cu3B Cu4B Cu7B 125.4(4) . . . 11_565 ?
Cu2B Cu3B Cu4B Cu7B 88.2(3) . . . 11_565 ?
Cu8B Cu3B Cu4B Cu7B -2.6(5) . . . 11_565 ?
Cu9B Cu3B Cu4B Cu7B -45.9(3) . . . 11_565 ?
S5B Cu3B Cu4B Cu8B -28.1(8) . . . 11_565 ?
S1B Cu3B Cu4B Cu8B 170.3(4) . . . 11_565 ?
Cu2B Cu3B Cu4B Cu8B 133.1(2) . . . 11_565 ?
Cu8B Cu3B Cu4B Cu8B 42.4(3) . . . 11_565 ?
Cu9B Cu3B Cu4B Cu8B -0.97(19) . . . 11_565 ?
S2B Cu1B Cu4B S4B -1.4(7) 11_565 . . 11_565 ?
S1B Cu1B Cu4B S4B 160.1(7) . . . 11_565 ?
Cu2B Cu1B Cu4B S4B -163.0(6) . . . 11_565 ?
Cu6B Cu1B Cu4B S4B -28.7(6) 11_565 . . 11_565 ?
Cu5B Cu1B Cu4B S4B -73.6(6) . . . 11_565 ?
S2B Cu1B Cu4B S1B -161.5(5) 11_565 . . . ?
Cu2B Cu1B Cu4B S1B 36.9(4) . . . . ?
Cu6B Cu1B Cu4B S1B 171.2(4) 11_565 . . . ?
Cu5B Cu1B Cu4B S1B 126.3(4) . . . . ?
S2B Cu1B Cu4B Cu3B 162.2(4) 11_565 . . . ?
S1B Cu1B Cu4B Cu3B -36.3(4) . . . . ?
Cu2B Cu1B Cu4B Cu3B 0.58(19) . . . . ?
Cu6B Cu1B Cu4B Cu3B 134.89(19) 11_565 . . . ?
Cu5B Cu1B Cu4B Cu3B 90.0(3) . . . . ?
S2B Cu1B Cu4B Cu7B 27.4(4) 11_565 . . 11_565 ?
S1B Cu1B Cu4B Cu7B -171.1(4) . . . 11_565 ?
Cu2B Cu1B Cu4B Cu7B -134.22(16) . . . 11_565 ?
Cu6B Cu1B Cu4B Cu7B 0.09(16) 11_565 . . 11_565 ?
Cu5B Cu1B Cu4B Cu7B -44.8(3) . . . 11_565 ?
S2B Cu1B Cu4B Cu8B 69.7(5) 11_565 . . 11_565 ?
S1B Cu1B Cu4B Cu8B -128.8(5) . . . 11_565 ?
Cu2B Cu1B Cu4B Cu8B -91.9(3) . . . 11_565 ?
Cu6B Cu1B Cu4B Cu8B 42.4(3) 11_565 . . 11_565 ?
Cu5B Cu1B Cu4B Cu8B -2.5(4) . . . 11_565 ?
S1B Cu1B Cu5B S2B -164.9(6) . . . 11_565 ?
Cu2B Cu1B Cu5B S2B -153.5(3) . . . 11_565 ?
Cu4B Cu1B Cu5B S2B 116.8(4) . . . 11_565 ?
Cu6B Cu1B Cu5B S2B 61.4(3) 11_565 . . 11_565 ?
S2B Cu1B Cu5B S2B 173.9(4) 11_565 . . . ?
S1B Cu1B Cu5B S2B 9.0(7) . . . . ?
Cu2B Cu1B Cu5B S2B 20.4(5) . . . . ?
Cu4B Cu1B Cu5B S2B -69.4(5) . . . . ?
Cu6B Cu1B Cu5B S2B -124.7(4) 11_565 . . . ?
S2B Cu1B Cu5B Cu6B -61.4(3) 11_565 . . 11_565 ?
S1B Cu1B Cu5B Cu6B 133.7(5) . . . 11_565 ?
Cu2B Cu1B Cu5B Cu6B 145.12(17) . . . 11_565 ?
Cu4B Cu1B Cu5B Cu6B 55.4(2) . . . 11_565 ?
S2B Cu1B Cu5B Cu6B 153.9(3) 11_565 . . . ?
S1B Cu1B Cu5B Cu6B -11.0(5) . . . . ?
Cu2B Cu1B Cu5B Cu6B 0.43(16) . . . . ?
Cu4B Cu1B Cu5B Cu6B -89.3(2) . . . . ?
Cu6B Cu1B Cu5B Cu6B -144.69(18) 11_565 . . . ?
S2B Cu1B Cu5B Cu1B -146.3(3) 11_565 . . 11_565 ?
S1B Cu1B Cu5B Cu1B 48.8(5) . . . 11_565 ?
Cu2B Cu1B Cu5B Cu1B 60.21(12) . . . 11_565 ?
Cu4B Cu1B Cu5B Cu1B -29.55(18) . . . 11_565 ?
Cu6B Cu1B Cu5B Cu1B -84.92(12) 11_565 . . 11_565 ?
S2B Cu5B Cu6B S2B -168.8(6) 11_565 . . . ?
Cu6B Cu5B Cu6B S2B 117.2(3) 11_565 . . . ?
Cu1B Cu5B Cu6B S2B 162.7(4) . . . . ?
Cu1B Cu5B Cu6B S2B 61.8(3) 11_565 . . . ?
S2B Cu5B Cu6B S3B -0.4(7) 11_565 . . . ?
S2B Cu5B Cu6B S3B 168.3(6) . . . . ?
Cu6B Cu5B Cu6B S3B -74.5(5) 11_565 . . . ?
Cu1B Cu5B Cu6B S3B -28.9(5) . . . . ?
Cu1B Cu5B Cu6B S3B -129.9(5) 11_565 . . . ?
S2B Cu5B Cu6B Cu7B 72.6(5) 11_565 . . . ?
S2B Cu5B Cu6B Cu7B -118.6(4) . . . . ?
Cu6B Cu5B Cu6B Cu7B -1.4(2) 11_565 . . . ?
Cu1B Cu5B Cu6B Cu7B 44.1(3) . . . . ?
Cu1B Cu5B Cu6B Cu7B -56.8(2) 11_565 . . . ?
S2B Cu5B Cu6B Cu1B 129.5(4) 11_565 . . 11_565 ?
S2B Cu5B Cu6B Cu1B -61.8(3) . . . 11_565 ?
Cu6B Cu5B Cu6B Cu1B 55.39(10) 11_565 . . 11_565 ?
Cu1B Cu5B Cu6B Cu1B 100.96(19) . . . 11_565 ?
S2B Cu5B Cu6B Cu2B 28.1(4) 11_565 . . . ?
S2B Cu5B Cu6B Cu2B -163.2(4) . . . . ?
Cu6B Cu5B Cu6B Cu2B -45.99(11) 11_565 . . . ?
Cu1B Cu5B Cu6B Cu2B -0.42(15) . . . . ?
Cu1B Cu5B Cu6B Cu2B -101.38(16) 11_565 . . . ?
S3B Cu2B Cu6B S2B -171.9(7) . . . . ?
S1B Cu2B Cu6B S2B -6.7(9) . . . . ?
Cu1B Cu2B Cu6B S2B -19.1(5) . . . . ?
Cu3B Cu2B Cu6B S2B 72.0(6) . . . . ?
Cu7B Cu2B Cu6B S2B 125.5(5) . . . . ?
S1B Cu2B Cu6B S3B 165.2(8) . . . . ?
Cu1B Cu2B Cu6B S3B 152.8(5) . . . . ?
Cu3B Cu2B Cu6B S3B -116.1(6) . . . . ?
Cu7B Cu2B Cu6B S3B -62.6(5) . . . . ?
S3B Cu2B Cu6B Cu5B -152.4(5) . . . . ?
S1B Cu2B Cu6B Cu5B 12.8(6) . . . . ?
Cu1B Cu2B Cu6B Cu5B 0.43(16) . . . . ?
Cu3B Cu2B Cu6B Cu5B 91.6(3) . . . . ?
Cu7B Cu2B Cu6B Cu5B 145.04(18) . . . . ?
S3B Cu2B Cu6B Cu7B 62.6(5) . . . . ?
S1B Cu2B Cu6B Cu7B -132.2(6) . . . . ?
Cu1B Cu2B Cu6B Cu7B -144.61(19) . . . . ?
Cu3B Cu2B Cu6B Cu7B -53.5(3) . . . . ?
S3B Cu2B Cu6B Cu1B 147.5(5) . . . 11_565 ?
S1B Cu2B Cu6B Cu1B -47.4(6) . . . 11_565 ?
Cu1B Cu2B Cu6B Cu1B -59.76(16) . . . 11_565 ?
Cu3B Cu2B Cu6B Cu1B 31.4(3) . . . 11_565 ?
Cu7B Cu2B Cu6B Cu1B 84.86(17) . . . 11_565 ?
S2B Cu6B Cu7B S3B 170.4(5) . . . . ?
Cu5B Cu6B Cu7B S3B -114.3(4) . . . . ?
Cu1B Cu6B Cu7B S3B -161.3(4) 11_565 . . . ?
Cu2B Cu6B Cu7B S3B -60.5(4) . . . . ?
S2B Cu6B Cu7B S4B 0.0(6) . . . . ?
S3B Cu6B Cu7B S4B -170.4(6) . . . . ?
Cu5B Cu6B Cu7B S4B 75.2(5) . . . . ?
Cu1B Cu6B Cu7B S4B 28.3(4) 11_565 . . . ?
Cu2B Cu6B Cu7B S4B 129.1(4) . . . . ?
S2B Cu6B Cu7B Cu8B -74.0(5) . . . . ?
S3B Cu6B Cu7B Cu8B 115.6(5) . . . . ?
Cu5B Cu6B Cu7B Cu8B 1.2(5) . . . . ?
Cu1B Cu6B Cu7B Cu8B -45.7(4) 11_565 . . . ?
Cu2B Cu6B Cu7B Cu8B 55.1(3) . . . . ?
S2B Cu6B Cu7B Cu2B -129.1(4) . . . . ?
S3B Cu6B Cu7B Cu2B 60.5(4) . . . . ?
Cu5B Cu6B Cu7B Cu2B -53.9(2) . . . . ?
Cu1B Cu6B Cu7B Cu2B -100.80(15) 11_565 . . . ?
S2B Cu6B Cu7B Cu4B -28.2(4) . . . 11_565 ?
S3B Cu6B Cu7B Cu4B 161.4(4) . . . 11_565 ?
Cu5B Cu6B Cu7B Cu4B 47.0(3) . . . 11_565 ?
Cu1B Cu6B Cu7B Cu4B 0.10(16) 11_565 . . 11_565 ?
Cu2B Cu6B Cu7B Cu4B 100.90(16) . . . 11_565 ?
S1B Cu2B Cu7B S3B -163.6(6) . . . . ?
Cu1B Cu2B Cu7B S3B 116.4(5) . . . . ?
Cu3B Cu2B Cu7B S3B -154.1(4) . . . . ?
Cu6B Cu2B Cu7B S3B 61.1(4) . . . . ?
S3B Cu2B Cu7B S4B 176.9(7) . . . . ?
S1B Cu2B Cu7B S4B 13.3(8) . . . . ?
Cu1B Cu2B Cu7B S4B -66.7(6) . . . . ?
Cu3B Cu2B Cu7B S4B 22.7(6) . . . . ?
Cu6B Cu2B Cu7B S4B -122.0(6) . . . . ?
S3B Cu2B Cu7B Cu8B 153.8(4) . . . . ?
S1B Cu2B Cu7B Cu8B -9.7(5) . . . . ?
Cu1B Cu2B Cu7B Cu8B -89.8(3) . . . . ?
Cu3B Cu2B Cu7B Cu8B -0.3(2) . . . . ?
Cu6B Cu2B Cu7B Cu8B -145.1(2) . . . . ?
S3B Cu2B Cu7B Cu6B -61.1(4) . . . . ?
S1B Cu2B Cu7B Cu6B 135.3(5) . . . . ?
Cu1B Cu2B Cu7B Cu6B 55.3(3) . . . . ?
Cu3B Cu2B Cu7B Cu6B 144.75(19) . . . . ?
S3B Cu2B Cu7B Cu4B -145.5(4) . . . 11_565 ?
S1B Cu2B Cu7B Cu4B 51.0(5) . . . 11_565 ?
Cu1B Cu2B Cu7B Cu4B -29.1(3) . . . 11_565 ?
Cu3B Cu2B Cu7B Cu4B 60.41(19) . . . 11_565 ?
Cu6B Cu2B Cu7B Cu4B -84.34(17) . . . 11_565 ?
S3B Cu7B Cu8B S5B 1.2(8) . . . . ?
S4B Cu7B Cu8B S5B 173.3(8) . . . . ?
Cu6B Cu7B Cu8B S5B -71.9(7) . . . . ?
Cu2B Cu7B Cu8B S5B -26.5(6) . . . . ?
Cu4B Cu7B Cu8B S5B -126.9(6) 11_565 . . . ?
S3B Cu7B Cu8B S4B -172.1(6) . . . . ?
Cu6B Cu7B Cu8B S4B 114.8(5) . . . . ?
Cu2B Cu7B Cu8B S4B 160.2(4) . . . . ?
Cu4B Cu7B Cu8B S4B 59.8(4) 11_565 . . . ?
S3B Cu7B Cu8B Cu3B 28.0(5) . . . . ?
S4B Cu7B Cu8B Cu3B -159.9(5) . . . . ?
Cu6B Cu7B Cu8B Cu3B -45.1(4) . . . . ?
Cu2B Cu7B Cu8B Cu3B 0.3(2) . . . . ?
Cu4B Cu7B Cu8B Cu3B -100.1(2) 11_565 . . . ?
S3B Cu7B Cu8B Cu9B 75.0(6) . . . . ?
S4B Cu7B Cu8B Cu9B -113.0(6) . . . . ?
Cu6B Cu7B Cu8B Cu9B 1.9(6) . . . . ?
Cu2B Cu7B Cu8B Cu9B 47.3(4) . . . . ?
Cu4B Cu7B Cu8B Cu9B -53.2(3) 11_565 . . . ?
S3B Cu7B Cu8B Cu4B 128.1(4) . . . 11_565 ?
S4B Cu7B Cu8B Cu4B -59.8(4) . . . 11_565 ?
Cu6B Cu7B Cu8B Cu4B 55.0(3) . . . 11_565 ?
Cu2B Cu7B Cu8B Cu4B 100.42(16) . . . 11_565 ?
S1B Cu3B Cu8B S5B 164.7(9) . . . . ?
Cu2B Cu3B Cu8B S5B 155.1(7) . . . . ?
Cu4B Cu3B Cu8B S5B -114.1(8) . . . . ?
Cu9B Cu3B Cu8B S5B -61.8(7) . . . . ?
S5B Cu3B Cu8B S4B -179.2(10) . . . . ?
S1B Cu3B Cu8B S4B -14.5(10) . . . . ?
Cu2B Cu3B Cu8B S4B -24.1(7) . . . . ?
Cu4B Cu3B Cu8B S4B 66.7(8) . . . . ?
Cu9B Cu3B Cu8B S4B 119.0(7) . . . . ?
S5B Cu3B Cu8B Cu7B -155.4(8) . . . . ?
S1B Cu3B Cu8B Cu7B 9.2(6) . . . . ?
Cu2B Cu3B Cu8B Cu7B -0.3(2) . . . . ?
Cu4B Cu3B Cu8B Cu7B 90.4(3) . . . . ?
Cu9B Cu3B Cu8B Cu7B 142.7(2) . . . . ?
S5B Cu3B Cu8B Cu9B 61.8(7) . . . . ?
S1B Cu3B Cu8B Cu9B -133.5(6) . . . . ?
Cu2B Cu3B Cu8B Cu9B -143.1(2) . . . . ?
Cu4B Cu3B Cu8B Cu9B -52.3(3) . . . . ?
S5B Cu3B Cu8B Cu4B 144.0(8) . . . 11_565 ?
S1B Cu3B Cu8B Cu4B -51.3(6) . . . 11_565 ?
Cu2B Cu3B Cu8B Cu4B -60.8(2) . . . 11_565 ?
Cu4B Cu3B Cu8B Cu4B 29.9(4) . . . 11_565 ?
Cu9B Cu3B Cu8B Cu4B 82.2(2) . . . 11_565 ?
S5B Cu8B Cu9B S5B -171.4(9) . . . 11_565 ?
S4B Cu8B Cu9B S5B -2.1(8) . . . 11_565 ?
Cu7B Cu8B Cu9B S5B 70.3(7) . . . 11_565 ?
Cu3B Cu8B Cu9B S5B 127.4(6) . . . 11_565 ?
Cu4B Cu8B Cu9B S5B 25.9(6) 11_565 . . 11_565 ?
S4B Cu8B Cu9B S5B 169.3(8) . . . . ?
Cu7B Cu8B Cu9B S5B -118.3(7) . . . . ?
Cu3B Cu8B Cu9B S5B -61.3(6) . . . . ?
Cu4B Cu8B Cu9B S5B -162.8(6) 11_565 . . . ?
S5B Cu8B Cu9B Cu8B 116.7(6) . . . 11_565 ?
S4B Cu8B Cu9B Cu8B -74.0(4) . . . 11_565 ?
Cu7B Cu8B Cu9B Cu8B -1.7(3) . . . 11_565 ?
Cu3B Cu8B Cu9B Cu8B 55.43(12) . . . 11_565 ?
Cu4B Cu8B Cu9B Cu8B -46.07(11) 11_565 . . 11_565 ?
S5B Cu8B Cu9B Cu3B 61.3(6) . . . . ?
S4B Cu8B Cu9B Cu3B -129.5(4) . . . . ?
Cu7B Cu8B Cu9B Cu3B -57.1(4) . . . . ?
Cu4B Cu8B Cu9B Cu3B -101.50(18) 11_565 . . . ?
S5B Cu8B Cu9B Cu3B 161.8(6) . . . 11_565 ?
S4B Cu8B Cu9B Cu3B -28.9(5) . . . 11_565 ?
Cu7B Cu8B Cu9B Cu3B 43.5(4) . . . 11_565 ?
Cu3B Cu8B Cu9B Cu3B 100.6(2) . . . 11_565 ?
Cu4B Cu8B Cu9B Cu3B -0.95(19) 11_565 . . 11_565 ?
S5B Cu3B Cu9B S5B 175.4(5) . . . 11_565 ?
S1B Cu3B Cu9B S5B 10.4(9) . . . 11_565 ?
Cu2B Cu3B Cu9B S5B -68.1(8) . . . 11_565 ?
Cu4B Cu3B Cu9B S5B 21.0(7) . . . 11_565 ?
Cu8B Cu3B Cu9B S5B -124.9(7) . . . 11_565 ?
S1B Cu3B Cu9B S5B -164.9(7) . . . . ?
Cu2B Cu3B Cu9B S5B 116.6(6) . . . . ?
Cu4B Cu3B Cu9B S5B -154.4(5) . . . . ?
Cu8B Cu3B Cu9B S5B 59.7(5) . . . . ?
S5B Cu3B Cu9B Cu8B 155.3(5) . . . 11_565 ?
S1B Cu3B Cu9B Cu8B -9.6(5) . . . 11_565 ?
Cu2B Cu3B Cu9B Cu8B -88.1(3) . . . 11_565 ?
Cu4B Cu3B Cu9B Cu8B 0.98(19) . . . 11_565 ?
Cu8B Cu3B Cu9B Cu8B -144.9(2) . . . 11_565 ?
S5B Cu3B Cu9B Cu8B -59.7(5) . . . . ?
S1B Cu3B Cu9B Cu8B 135.3(5) . . . . ?
Cu2B Cu3B Cu9B Cu8B 56.8(3) . . . . ?
Cu4B Cu3B Cu9B Cu8B 145.9(2) . . . . ?
S5B Cu3B Cu9B Cu3B -145.5(5) . . . 11_565 ?
S1B Cu3B Cu9B Cu3B 49.5(4) . . . 11_565 ?
Cu2B Cu3B Cu9B Cu3B -29.0(2) . . . 11_565 ?
Cu4B Cu3B Cu9B Cu3B 60.12(12) . . . 11_565 ?
Cu8B Cu3B Cu9B Cu3B -85.79(16) . . . 11_565 ?
S5B Cu3B S1B Cu2B 116(2) . . . . ?
Cu4B Cu3B S1B Cu2B -129.4(4) . . . . ?
Cu8B Cu3B S1B Cu2B -12.2(7) . . . . ?
Cu9B Cu3B S1B Cu2B -115.9(4) . . . . ?
Cu2B Cu3B S1B Cu1B 64.1(5) . . . . ?
Cu4B Cu3B S1B Cu1B -65.3(5) . . . . ?
Cu8B Cu3B S1B Cu1B 51.9(9) . . . . ?
Cu9B Cu3B S1B Cu1B -51.8(8) . . . . ?
S5B Cu3B S1B Cu4B -115(2) . . . . ?
Cu2B Cu3B S1B Cu4B 129.4(4) . . . . ?
Cu8B Cu3B S1B Cu4B 117.1(5) . . . . ?
Cu9B Cu3B S1B Cu4B 13.5(6) . . . . ?
S3B Cu2B S1B Cu3B -112.6(19) . . . . ?
Cu1B Cu2B S1B Cu3B 130.4(4) . . . . ?
Cu6B Cu2B S1B Cu3B 114.5(5) . . . . ?
Cu7B Cu2B S1B Cu3B 12.2(6) . . . . ?
S3B Cu2B S1B Cu1B 117.1(19) . . . . ?
Cu3B Cu2B S1B Cu1B -130.4(4) . . . . ?
Cu6B Cu2B S1B Cu1B -15.8(7) . . . . ?
Cu7B Cu2B S1B Cu1B -118.1(4) . . . . ?
Cu1B Cu2B S1B Cu4B 64.7(5) . . . . ?
Cu3B Cu2B S1B Cu4B -65.7(6) . . . . ?
Cu6B Cu2B S1B Cu4B 48.8(11) . . . . ?
Cu7B Cu2B S1B Cu4B -53.5(9) . . . . ?
Cu2B Cu1B S1B Cu3B -64.7(5) . . . . ?
Cu4B Cu1B S1B Cu3B 65.2(5) . . . . ?
Cu6B Cu1B S1B Cu3B 51.3(8) 11_565 . . . ?
Cu5B Cu1B S1B Cu3B -50.1(8) . . . . ?
S2B Cu1B S1B Cu2B -113.7(14) 11_565 . . . ?
Cu4B Cu1B S1B Cu2B 130.0(5) . . . . ?
Cu6B Cu1B S1B Cu2B 116.0(4) 11_565 . . . ?
Cu5B Cu1B S1B Cu2B 14.6(6) . . . . ?
S2B Cu1B S1B Cu4B 116.3(15) 11_565 . . . ?
Cu2B Cu1B S1B Cu4B -130.0(5) . . . . ?
Cu6B Cu1B S1B Cu4B -14.0(6) 11_565 . . . ?
Cu5B Cu1B S1B Cu4B -115.3(4) . . . . ?
S4B Cu4B S1B Cu3B 117.6(17) 11_565 . . . ?
Cu1B Cu4B S1B Cu3B -130.0(4) . . . . ?
Cu7B Cu4B S1B Cu3B -116.1(5) 11_565 . . . ?
Cu8B Cu4B S1B Cu3B -15.8(6) 11_565 . . . ?
S4B Cu4B S1B Cu2B -176.6(14) 11_565 . . . ?
Cu3B Cu4B S1B Cu2B 65.8(6) . . . . ?
Cu1B Cu4B S1B Cu2B -64.1(5) . . . . ?
Cu7B Cu4B S1B Cu2B -50.3(10) 11_565 . . . ?
Cu8B Cu4B S1B Cu2B 50.1(9) 11_565 . . . ?
S4B Cu4B S1B Cu1B -112.4(17) 11_565 . . . ?
Cu3B Cu4B S1B Cu1B 130.0(4) . . . . ?
Cu7B Cu4B S1B Cu1B 13.9(7) 11_565 . . . ?
Cu8B Cu4B S1B Cu1B 114.2(5) 11_565 . . . ?
Cu7B Cu6B S2B Cu5B 118.4(3) . . . . ?
Cu1B Cu6B S2B Cu5B 81.0(3) 11_565 . . . ?
Cu2B Cu6B S2B Cu5B 25.4(6) . . . . ?
Cu5B Cu6B S2B Cu1B -81.0(3) . . . 11_565 ?
Cu7B Cu6B S2B Cu1B 37.5(4) . . . 11_565 ?
Cu2B Cu6B S2B Cu1B -55.5(5) . . . 11_565 ?
Cu6B Cu5B S2B Cu6B -118.9(4) 11_565 . . . ?
Cu1B Cu5B S2B Cu6B -26.3(5) . . . . ?
Cu1B Cu5B S2B Cu6B -80.9(3) 11_565 . . . ?
Cu6B Cu5B S2B Cu1B -38.0(5) 11_565 . . 11_565 ?
Cu6B Cu5B S2B Cu1B 80.9(3) . . . 11_565 ?
Cu1B Cu5B S2B Cu1B 54.6(5) . . . 11_565 ?
S1B Cu2B S3B Cu6B -143.6(18) . . . . ?
Cu1B Cu2B S3B Cu6B -39.2(6) . . . . ?
Cu3B Cu2B S3B Cu6B 117.1(4) . . . . ?
Cu7B Cu2B S3B Cu6B 80.0(4) . . . . ?
S1B Cu2B S3B Cu7B 136.3(19) . . . . ?
Cu1B Cu2B S3B Cu7B -119.3(4) . . . . ?
Cu3B Cu2B S3B Cu7B 37.0(5) . . . . ?
Cu6B Cu2B S3B Cu7B -80.0(4) . . . . ?
Cu5B Cu6B S3B Cu2B 38.6(6) . . . . ?
Cu7B Cu6B S3B Cu2B -81.0(4) . . . . ?
Cu1B Cu6B S3B Cu2B -52.4(7) 11_565 . . . ?
Cu5B Cu6B S3B Cu7B 119.6(4) . . . . ?
Cu1B Cu6B S3B Cu7B 28.6(6) 11_565 . . . ?
Cu2B Cu6B S3B Cu7B 81.0(4) . . . . ?
Cu8B Cu7B S3B Cu2B -37.5(5) . . . . ?
Cu6B Cu7B S3B Cu2B 82.0(3) . . . . ?
Cu4B Cu7B S3B Cu2B 54.3(5) 11_565 . . . ?
Cu8B Cu7B S3B Cu6B -119.5(4) . . . . ?
Cu2B Cu7B S3B Cu6B -82.0(3) . . . . ?
Cu4B Cu7B S3B Cu6B -27.6(6) 11_565 . . . ?
Cu7B Cu8B S4B Cu4B -81.5(3) . . . 11_565 ?
Cu3B Cu8B S4B Cu4B -50.7(8) . . . 11_565 ?
Cu9B Cu8B S4B Cu4B 37.9(5) . . . 11_565 ?
Cu3B Cu8B S4B Cu7B 30.7(7) . . . . ?
Cu9B Cu8B S4B Cu7B 119.3(4) . . . . ?
Cu4B Cu8B S4B Cu7B 81.5(3) 11_565 . . . ?
Cu8B Cu7B S4B Cu4B 82.3(3) . . . 11_565 ?
Cu6B Cu7B S4B Cu4B -38.2(5) . . . 11_565 ?
Cu2B Cu7B S4B Cu4B 52.2(6) . . . 11_565 ?
Cu6B Cu7B S4B Cu8B -120.6(4) . . . . ?
Cu2B Cu7B S4B Cu8B -30.1(6) . . . . ?
Cu4B Cu7B S4B Cu8B -82.3(3) 11_565 . . . ?
Cu7B Cu8B S5B Cu3B 35.7(8) . . . . ?
Cu9B Cu8B S5B Cu3B -81.2(4) . . . . ?
Cu4B Cu8B S5B Cu3B -56.1(11) 11_565 . . . ?
Cu7B Cu8B S5B Cu9B 116.9(7) . . . . ?
Cu3B Cu8B S5B Cu9B 81.2(4) . . . . ?
Cu4B Cu8B S5B Cu9B 25.1(10) 11_565 . . . ?
S1B Cu3B S5B Cu8B -139.4(19) . . . . ?
Cu2B Cu3B S5B Cu8B -35.5(10) . . . . ?
Cu4B Cu3B S5B Cu8B 118.1(5) . . . . ?
Cu9B Cu3B S5B Cu8B 81.9(6) . . . . ?
S1B Cu3B S5B Cu9B 139(2) . . . . ?
Cu2B Cu3B S5B Cu9B -117.4(6) . . . . ?
Cu4B Cu3B S5B Cu9B 36.2(8) . . . . ?
Cu8B Cu3B S5B Cu9B -81.9(6) . . . . ?
Cu8B Cu9B S5B Cu8B -118.0(6) 11_565 . . . ?
Cu3B Cu9B S5B Cu8B -81.8(4) . . . . ?
Cu3B Cu9B S5B Cu8B -27.1(9) 11_565 . . . ?
Cu8B Cu9B S5B Cu3B -36.2(6) 11_565 . . . ?
Cu8B Cu9B S5B Cu3B 81.8(4) . . . . ?
Cu3B Cu9B S5B Cu3B 54.6(8) 11_565 . . . ?
C9A N1A C1A C2A -176(2) . . . . ?
C13A N1A C1A C2A -56(2) . . . . ?
C5A N1A C1A C2A 65(2) . . . . ?
N1A C1A C2A C3A -167(3) . . . . ?
C1A C2A C3A C4A -136(4) . . . . ?
C9A N1A C5A C6A -85(3) . . . . ?
C13A N1A C5A C6A 155(2) . . . . ?
C1A N1A C5A C6A 35(2) . . . . ?
N1A C5A C6A C7A 151(2) . . . . ?
C5A C6A C7A C8A -56(3) . . . . ?
C13A N1A C9A C10A 68(2) . . . . ?
C5A N1A C9A C10A -54(2) . . . . ?
C1A N1A C9A C10A -173(2) . . . . ?
N1A C9A C10A C11A -149(2) . . . . ?
C9A C10A C11A C12A 121(4) . . . . ?
C9A N1A C13A C14A 85(3) . . . . ?
C5A N1A C13A C14A -155(2) . . . . ?
C1A N1A C13A C14A -35(2) . . . . ?
N1A C13A C14A C15A -133(3) . . . . ?
C13A C14A C15A C16A 135(5) . . . . ?
C13B N1B C1B C2B -65(3) . . . . ?
C9B N1B C1B C2B 176(2) . . . . ?
C5B N1B C1B C2B 56(3) . . . . ?
N1B C1B C2B C3B 111(4) . . . . ?
C1B C2B C3B C4B 54(4) . . . . ?
C13B N1B C5B C6B -172(4) . . . . ?
C1B N1B C5B C6B 68(4) . . . . ?
C9B N1B C5B C6B -52(4) . . . . ?
N1B C5B C6B C7B -160(4) . . . . ?
C5B C6B C7B C8B -166(6) . . . . ?
C13B N1B C9B C10B 63(4) . . . . ?
C1B N1B C9B C10B -177(4) . . . . ?
C5B N1B C9B C10B -57(4) . . . . ?
N1B C9B C10B C11B -176(3) . . . . ?
C9B C10B C11B C12B 57(4) . . . . ?
C1B N1B C13B C14B -71(3) . . . . ?
C9B N1B C13B C14B 49(3) . . . . ?
C5B N1B C13B C14B 169(3) . . . . ?
N1B C13B C14B C15B -115(4) . . . . ?
C13B C14B C15B C16B -120(5) . . . . ?
C5C N1C C1C C2C -37(2) . . . . ?
C9C N1C C1C C2C -157(2) . . . . ?
C13C N1C C1C C2C 83(2) . . . . ?
N1C C1C C2C C3C 175(2) . . . . ?
C1C C2C C3C C4C 60(3) . . . . ?
C1C N1C C5C C6C -64(2) . . . . ?
C9C N1C C5C C6C 57(2) . . . . ?
C13C N1C C5C C6C 177(2) . . . . ?
N1C C5C C6C C7C -151(3) . . . . ?
C5C C6C C7C C8C -90(4) . . . . ?
C1C N1C C9C C10C 153(3) . . . . ?
C5C N1C C9C C10C 33(3) . . . . ?
C13C N1C C9C C10C -87(3) . . . . ?
N1C C9C C10C C11C 147(5) . . . . ?
C9C C10C C11C C12C 14(8) . . . . ?
C1C N1C C13C C14C 6(2) . . . . ?
C5C N1C C13C C14C 125(2) . . . . ?
C9C N1C C13C C14C -115(2) . . . . ?
N1C C13C C14C C15C 82(3) . . . . ?
C13C C14C C15C C16C 40(3) . . . . ?
C2D C1D N1D C5D -73(3) . . . . ?
C2D C1D N1D C9D 167(3) . . . . ?
C2D C1D N1D C13D 47(3) . . . . ?
N1D C1D C2D C3D -170(4) . . . . ?
C1D C2D C3D C4D -141(4) . . . . ?
C9D N1D C5D C6D -174(3) . . . . ?
C13D N1D C5D C6D -55(3) . . . . ?
C1D N1D C5D C6D 65(3) . . . . ?
N1D C5D C6D C7D -126(5) . . . . ?
C5D C6D C7D C8D -52(5) . . . . ?
C5D N1D C9D C10D 70(3) . . . . ?
C13D N1D C9D C10D -50(2) . . . . ?
C1D N1D C9D C10D -170(2) . . . . ?
N1D C9D C10D C11D -135(3) . . . . ?
C9D C10D C11D C12D 74(7) . . . . ?
C5D N1D C13D C14D 167(2) . . . . ?
C9D N1D C13D C14D -74(2) . . . . ?
C1D N1D C13D C14D 47(2) . . . . ?
N1D C13D C14D C15D -110(3) . . . . ?
C13D C14D C15D C16D -133(3) . . . . ?

loop_
_platon_squeeze_void_nr
_platon_squeeze_void_average_x
_platon_squeeze_void_average_y
_platon_squeeze_void_average_z
_platon_squeeze_void_volume
_platon_squeeze_void_count_electrons
_platon_squeeze_void_content
1 0.000 0.000 -0.003 1277 376 ' '
2 0.000 0.096 0.250 15 4 ' '
3 0.000 0.451 0.750 670 141 ' '
4 0.000 0.549 0.250 670 136 ' '
5 0.000 0.904 0.750 15 3 ' '
6 0.011 0.502 0.510 9 2 ' '
7 0.011 0.510 0.010 9 2 ' '
8 0.117 0.333 0.083 669 138 ' '
9 0.013 0.378 0.250 7 1 ' '
10 0.013 0.635 0.750 7 1 ' '
11 0.117 0.784 0.583 669 140 ' '
12 0.032 0.320 0.583 7 2 ' '
13 0.032 0.712 0.083 8 2 ' '
14 0.047 0.350 0.583 6 1 ' '
15 0.047 0.697 0.083 6 1 ' '
16 0.216 0.333 0.583 669 139 ' '
17 0.216 0.883 0.083 669 138 ' '
18 0.096 0.000 0.250 15 3 ' '
19 0.096 0.096 0.750 15 3 ' '
20 0.157 0.322 0.844 8 1 ' '
21 0.157 0.835 0.344 9 2 ' '
22 0.165 0.322 0.344 8 1 ' '
23 0.165 0.843 0.844 9 2 ' '
24 0.169 0.348 0.320 6 2 ' '
25 0.169 0.821 0.820 6 1 ' '
26 0.179 0.348 0.820 6 1 ' '
27 0.179 0.831 0.320 6 1 ' '
28 0.237 0.571 0.917 15 3 ' '
29 0.237 0.667 0.417 15 3 ' '
30 0.333 0.667 0.702 1265 376 ' '
31 0.333 0.216 0.917 669 136 ' '
32 0.333 0.117 0.417 669 141 ' '
33 0.288 0.320 0.083 7 2 ' '
34 0.288 0.968 0.583 7 1 ' '
35 0.303 0.350 0.083 6 1 ' '
36 0.303 0.953 0.583 6 1 ' '
37 0.320 0.032 0.917 7 1 ' '
38 0.322 0.157 0.656 8 1 ' '
39 0.322 0.165 0.156 8 2 ' '
40 0.320 0.288 0.417 7 1 ' '
41 0.333 0.571 0.417 15 3 ' '
42 0.333 0.763 0.917 15 3 ' '
43 0.348 0.169 0.180 7 1 ' '
44 0.348 0.179 0.680 7 2 ' '
45 0.350 0.047 0.917 6 1 ' '
46 0.350 0.303 0.417 6 1 ' '
47 0.451 0.451 0.250 669 139 ' '
48 0.451 1.000 0.750 670 138 ' '
49 0.365 0.378 0.750 7 1 ' '
50 0.365 0.987 0.250 7 2 ' '
51 0.380 0.017 0.250 6 1 ' '
52 0.380 0.363 0.750 5 1 ' '
53 0.549 0.549 0.750 669 138 ' '
54 0.549 1.000 0.250 670 139 ' '
55 0.429 0.667 0.917 15 3 ' '
56 0.429 0.763 0.417 15 3 ' '
57 0.490 0.502 0.010 8 2 ' '
58 0.490 0.989 0.510 8 1 ' '
59 0.498 0.510 0.510 9 2 ' '
60 0.498 0.989 0.010 8 1 ' '
61 0.502 0.015 0.986 6 2 ' '
62 0.502 0.487 0.486 6 1 ' '
63 0.513 0.015 0.486 7 2 ' '
64 0.513 0.498 0.986 6 1 ' '
65 0.571 0.237 0.583 15 3 ' '
66 0.571 0.333 0.083 15 3 ' '
67 0.667 0.333 0.369 1265 376 ' '
68 0.667 0.883 0.583 669 136 ' '
69 0.667 0.784 0.083 669 141 ' '
70 0.622 0.635 0.250 7 1 ' '
71 0.622 0.987 0.750 6 1 ' '
72 0.637 0.017 0.750 6 1 ' '
73 0.637 0.620 0.250 5 1 ' '
74 0.654 0.699 0.583 7 1 ' '
75 0.655 0.824 0.323 8 1 ' '
76 0.655 0.832 0.823 8 2 ' '
77 0.654 0.955 0.083 7 1 ' '
78 0.667 0.237 0.083 15 3 ' '
79 0.667 0.429 0.583 15 4 ' '
80 0.681 0.835 0.847 7 1 ' '
81 0.681 0.846 0.347 7 2 ' '
82 0.784 0.117 0.917 669 139 ' '
83 0.784 0.667 0.417 669 138 ' '
84 0.683 0.714 0.583 6 1 ' '
85 0.683 0.970 0.083 6 1 ' '
86 0.699 0.045 0.417 7 1 ' '
87 0.699 0.654 0.917 7 2 ' '
88 0.714 0.030 0.417 6 1 ' '
89 0.714 0.683 0.917 6 1 ' '
90 0.883 0.216 0.417 669 138 ' '
91 0.883 0.667 0.917 669 140 ' '
92 0.763 0.333 0.583 15 3 ' '
93 0.763 0.429 0.083 15 3 ' '
94 0.824 0.168 0.677 8 2 ' '
95 0.824 0.655 0.177 8 1 ' '
96 0.832 0.176 0.177 8 2 ' '
97 0.832 0.655 0.677 8 1 ' '
98 0.835 0.154 0.153 6 1 ' '
99 0.835 0.681 0.653 6 2 ' '
100 0.846 0.165 0.653 7 1 ' '
101 0.846 0.681 0.153 7 2 ' '
102 0.904 0.000 0.750 15 3 ' '
103 0.904 0.904 0.250 15 3 ' '
104 0.955 0.301 0.917 7 1 ' '
105 0.955 0.654 0.417 7 1 ' '
106 0.970 0.286 0.917 6 1 ' '
107 0.970 0.683 0.417 6 1 ' '
108 0.983 0.363 0.250 5 1 ' '
109 0.985 0.487 0.986 6 1 ' '
110 0.985 0.498 0.486 6 1 ' '
111 0.983 0.620 0.750 5 1 ' '
